data_7016187
loop_
_publ_author_name
'Pan, Cheng-Ling'
'Chen, Wan'
'Su, Shengqun'
'Pan, Yu-Song'
'Wang, Jing'

_publ_section_title
;
 Cubic and doubly-fused cubic samarium clusters from Sm(ii)-mediated
 reduction of organic azides and azobenzenes.
;
_journal_issue 31
_journal_name_full 'Dalton transactions (Cambridge, England : 2003)'
_journal_page_first 7941
_journal_page_last 7945
_journal_paper_doi 10.1039/c1dt10395d
_journal_volume 40
_journal_year 2011
_chemical_formula_moiety 'C132 H166 I2 N14 O4 Si2 Sm6'
_chemical_formula_sum 'C66 H83 I N7 O2 Si Sm3'
_chemical_formula_weight 1612.43
_chemical_melting_point ?
_chemical_name_systematic
;
?
;
_space_group_IT_number 2
_symmetry_cell_setting triclinic
_symmetry_space_group_name_Hall '-P 1'
_symmetry_space_group_name_H-M 'P -1'
_atom_sites_solution_hydrogens geom
_atom_sites_solution_primary direct
_atom_sites_solution_secondary difmap
_audit_creation_method SHELXL-97
_cell_angle_alpha 109.655(2)
_cell_angle_beta 94.921(2)
_cell_angle_gamma 108.0890(10)
_cell_formula_units_Z 2
_cell_length_a 12.7941(10)
_cell_length_b 15.0550(12)
_cell_length_c 20.126(2)
_cell_measurement_temperature 173(2)
_cell_volume 3391.0(5)
_computing_cell_refinement 'Bruker SMART'
_computing_data_collection 'Bruker SMART'
_computing_data_reduction 'Bruker SAINT software (Bruker, 1999)'
_computing_molecular_graphics 'SHELXTL-PLUS (Sheldrick, 1990)'
_computing_publication_material SHELXL-97
_computing_structure_refinement 'SHELXL-97 (Sheldrick, 1997)'
_computing_structure_solution 'SHELXS-97 (Sheldrick, 1990)'
_diffrn_ambient_temperature 273(2)
_diffrn_measured_fraction_theta_full 0.983
_diffrn_measured_fraction_theta_max 0.983
_diffrn_measurement_device_type 'Bruker SMART APEX CCD'
_diffrn_measurement_method '\w scan'
_diffrn_radiation_monochromator graphite
_diffrn_radiation_source 'fine-focus sealed tube'
_diffrn_radiation_type MoK\a
_diffrn_radiation_wavelength 0.71073
_diffrn_reflns_av_R_equivalents 0.0361
_diffrn_reflns_av_sigmaI/netI 0.0934
_diffrn_reflns_limit_h_max 13
_diffrn_reflns_limit_h_min -15
_diffrn_reflns_limit_k_max 18
_diffrn_reflns_limit_k_min -13
_diffrn_reflns_limit_l_max 24
_diffrn_reflns_limit_l_min -24
_diffrn_reflns_number 18536
_diffrn_reflns_theta_full 26.09
_diffrn_reflns_theta_max 26.09
_diffrn_reflns_theta_min 1.10
_diffrn_standards_decay_% none
_diffrn_standards_interval_count none
_diffrn_standards_interval_time none
_diffrn_standards_number none
_exptl_absorpt_coefficient_mu 3.082
_exptl_absorpt_correction_T_max 0.4583
_exptl_absorpt_correction_T_min 0.3079
_exptl_absorpt_correction_type empirical
_exptl_absorpt_process_details SADABS
_exptl_crystal_colour Yellow
_exptl_crystal_density_diffrn 1.579
_exptl_crystal_density_meas ?
_exptl_crystal_density_method 'not measured'
_exptl_crystal_description Block
_exptl_crystal_F_000 1594
_exptl_crystal_size_max 0.50
_exptl_crystal_size_mid 0.40
_exptl_crystal_size_min 0.30
_refine_diff_density_max 3.209
_refine_diff_density_min -1.943
_refine_diff_density_rms 0.308
_refine_ls_extinction_method none
_refine_ls_goodness_of_fit_ref 1.011
_refine_ls_hydrogen_treatment constr
_refine_ls_matrix_type full
_refine_ls_number_parameters 721
_refine_ls_number_reflns 13244
_refine_ls_number_restraints 0
_refine_ls_restrained_S_all 1.011
_refine_ls_R_factor_all 0.0991
_refine_ls_R_factor_gt 0.0508
_refine_ls_shift/su_max 0.001
_refine_ls_shift/su_mean 0.000
_refine_ls_structure_factor_coef Fsqd
_refine_ls_weighting_details 'calc w=1/[\s^2^(Fo^2^)+(0.0886P)^2^+0.0000P] where P=(Fo^2^+2Fc^2^)/3'
_refine_ls_weighting_scheme calc
_refine_ls_wR_factor_gt 0.1341
_refine_ls_wR_factor_ref 0.1654
_reflns_number_gt 8402
_reflns_number_total 13244
_reflns_threshold_expression >2sigma(I)
_cod_data_source_file c1dt10395d.txt
_cod_data_source_block 2
_cod_depositor_comments
;
The following automatic conversions were performed:

'_chemical_melting_point' value 'not measured' was changed to '?' -
the value is undefined or not given.

'_symmetry_cell_setting' value
'Triclinic' changed to 'triclinic' according to
/home/saulius/struct/CIF-dictionaries/cif_core.dic dictionary named
'cif_core.dic' version 2.4.1 from
2010-06-29.

'_refine_ls_hydrogen_treatment' value 'Constr' changed
to 'constr' according to
/home/saulius/struct/CIF-dictionaries/cif_core.dic dictionary named
'cif_core.dic' version 2.4.1 from 2010-06-29.

Automatic conversion script
Id: cif_fix_values 1715 2011-07-08 13:25:40Z adriana 

The following automatic conversions were performed:

'_exptl_crystal_density_meas' value 'None' was changed to '?' - the
value is perceived as not measured.

Automatic conversion script
Id: cif_fix_values 3008 2015-01-20 13:52:24Z robertas 
;
_cod_original_sg_symbol_H-M P-1
_cod_database_code 7016187

loop_
_symmetry_equiv_pos_as_xyz
'x, y, z'
'-x, -y, -z'

loop_
_atom_site_label
_atom_site_type_symbol
_atom_site_fract_x
_atom_site_fract_y
_atom_site_fract_z
_atom_site_U_iso_or_equiv
_atom_site_adp_type
_atom_site_occupancy
_atom_site_symmetry_multiplicity
_atom_site_calc_flag
_atom_site_refinement_flags
_atom_site_disorder_assembly
_atom_site_disorder_group
Sm1 Sm 0.41570(4) 0.92085(4) 0.11879(3) 0.02147(13) Uani 1 1 d . . .
Sm2 Sm 0.65127(4) 1.14160(4) 0.15705(3) 0.02236(14) Uani 1 1 d . . .
Sm3 Sm 0.39332(4) 1.06526(4) 0.01495(3) 0.02129(13) Uani 1 1 d . . .
I1 I 0.17615(5) 0.94685(6) 0.06774(4) 0.03570(19) Uani 1 1 d . . .
Si1 Si 0.5773(2) 1.0707(2) 0.31864(14) 0.0258(6) Uani 1 1 d . . .
N1 N 0.3795(7) 0.8049(6) 0.1822(4) 0.0280(19) Uani 1 1 d . . .
N2 N 0.4714(6) 0.9727(6) 0.2473(4) 0.0263(19) Uani 1 1 d . . .
N3 N 0.6635(7) 1.1393(6) 0.2771(4) 0.0272(19) Uani 1 1 d . . .
N4 N 0.7803(7) 1.2785(6) 0.2657(4) 0.0255(18) Uani 1 1 d . . .
N5 N 0.6006(6) 1.1004(6) 0.0171(4) 0.0237(18) Uani 1 1 d . . .
N6 N 0.4627(6) 1.0896(6) 0.1362(4) 0.0251(18) Uani 1 1 d . . .
N7 N 0.3973(6) 1.0365(6) -0.1083(4) 0.0227(18) Uani 1 1 d . . .
O1 O 0.3053(6) 1.1916(6) 0.0184(4) 0.041(2) Uani 1 1 d . . .
O2 O 1.1633(9) 1.1635(9) 0.5380(6) 0.081(3) Uani 1 1 d . . .
C1 C 0.3106(9) 0.7040(7) 0.1720(5) 0.032(2) Uani 1 1 d . . .
C2 C 0.3657(10) 0.6333(8) 0.1604(6) 0.039(3) Uani 1 1 d . . .
C3 C 0.3025(13) 0.5352(9) 0.1498(7) 0.061(4) Uani 1 1 d . . .
H3A H 0.3373 0.4863 0.1418 0.073 Uiso 1 1 calc R . .
C4 C 0.1878(12) 0.5065(9) 0.1506(7) 0.057(4) Uani 1 1 d . . .
H4A H 0.1469 0.4403 0.1477 0.068 Uiso 1 1 calc R . .
C5 C 0.1357(11) 0.5719(9) 0.1553(7) 0.054(4) Uani 1 1 d . . .
H5A H 0.0567 0.5496 0.1521 0.065 Uiso 1 1 calc R . .
C6 C 0.1936(9) 0.6722(9) 0.1647(6) 0.039(3) Uani 1 1 d . . .
C7 C 0.4913(9) 0.6640(9) 0.1592(7) 0.048(3) Uani 1 1 d . . .
H7C H 0.5109 0.7209 0.1419 0.058 Uiso 1 1 calc R . .
C8 C 0.5282(12) 0.5850(9) 0.1123(7) 0.050(3) Uani 1 1 d . . .
H8A H 0.4853 0.5585 0.0627 0.074 Uiso 1 1 calc R . .
H8B H 0.5151 0.5300 0.1299 0.074 Uiso 1 1 calc R . .
H8C H 0.6086 0.6145 0.1135 0.074 Uiso 1 1 calc R . .
C9 C 0.5607(12) 0.7050(10) 0.2363(7) 0.063(4) Uani 1 1 d . . .
H9A H 0.6410 0.7255 0.2355 0.094 Uiso 1 1 calc R . .
H9B H 0.5405 0.6522 0.2561 0.094 Uiso 1 1 calc R . .
H9C H 0.5450 0.7636 0.2667 0.094 Uiso 1 1 calc R . .
C10 C 0.1274(9) 0.7408(9) 0.1651(6) 0.042(3) Uani 1 1 d . . .
H10A H 0.1823 0.8101 0.1753 0.050 Uiso 1 1 calc R . .
C11 C 0.0560(11) 0.7487(11) 0.2235(8) 0.062(4) Uani 1 1 d . . .
H11A H 0.1052 0.7750 0.2711 0.093 Uiso 1 1 calc R . .
H11B H 0.0010 0.6815 0.2141 0.093 Uiso 1 1 calc R . .
H11C H 0.0165 0.7946 0.2221 0.093 Uiso 1 1 calc R . .
C12 C 0.0549(11) 0.7024(12) 0.0912(8) 0.076(5) Uani 1 1 d . . .
H12A H 0.1022 0.6989 0.0553 0.113 Uiso 1 1 calc R . .
H12B H 0.0156 0.7484 0.0898 0.113 Uiso 1 1 calc R . .
H12C H -0.0003 0.6348 0.0803 0.113 Uiso 1 1 calc R . .
C13 C 0.8782(9) 1.3705(7) 0.2850(5) 0.031(2) Uani 1 1 d . . .
C14 C 0.9858(9) 1.3696(9) 0.2843(6) 0.039(3) Uani 1 1 d . . .
C15 C 1.0705(10) 1.4622(10) 0.2987(7) 0.054(4) Uani 1 1 d . . .
H15A H 1.1456 1.4647 0.2991 0.065 Uiso 1 1 calc R . .
C16 C 1.0498(13) 1.5494(9) 0.3122(7) 0.059(4) Uani 1 1 d . . .
H16A H 1.1106 1.6114 0.3237 0.071 Uiso 1 1 calc R . .
C17 C 0.9448(12) 1.5485(9) 0.3096(6) 0.047(3) Uani 1 1 d . . .
H17A H 0.9312 1.6093 0.3166 0.056 Uiso 1 1 calc R . .
C18 C 0.8558(10) 1.4605(8) 0.2969(5) 0.037(3) Uani 1 1 d . . .
C19 C 1.0146(9) 1.2742(9) 0.2655(6) 0.040(3) Uani 1 1 d . . .
H19A H 0.9445 1.2148 0.2561 0.048 Uiso 1 1 calc R . .
C20 C 1.0639(10) 1.2575(10) 0.1984(7) 0.053(3) Uani 1 1 d . . .
H20A H 1.0090 1.2498 0.1578 0.080 Uiso 1 1 calc R . .
H20B H 1.0822 1.1961 0.1867 0.080 Uiso 1 1 calc R . .
H20C H 1.1325 1.3157 0.2071 0.080 Uiso 1 1 calc R . .
C21 C 1.0985(10) 1.2845(12) 0.3281(8) 0.063(4) Uani 1 1 d . . .
H21A H 1.0661 1.2950 0.3713 0.095 Uiso 1 1 calc R . .
H21B H 1.1676 1.3424 0.3375 0.095 Uiso 1 1 calc R . .
H21C H 1.1159 1.2227 0.3162 0.095 Uiso 1 1 calc R . .
C22 C 0.7382(11) 1.4607(10) 0.2922(8) 0.054(3) Uani 1 1 d . . .
H22A H 0.6897 1.3977 0.2505 0.065 Uiso 1 1 calc R . .
C23 C 0.6939(14) 1.4531(14) 0.3600(9) 0.087(5) Uani 1 1 d . . .
H23A H 0.7025 1.3948 0.3679 0.131 Uiso 1 1 calc R . .
H23B H 0.6141 1.4449 0.3530 0.131 Uiso 1 1 calc R . .
H23C H 0.7368 1.5150 0.4022 0.131 Uiso 1 1 calc R . .
C24 C 0.7237(14) 1.5484(12) 0.2763(12) 0.106(7) Uani 1 1 d . . .
H24A H 0.7522 1.5507 0.2330 0.159 Uiso 1 1 calc R . .
H24B H 0.7658 1.6119 0.3174 0.159 Uiso 1 1 calc R . .
H24C H 0.6437 1.5391 0.2682 0.159 Uiso 1 1 calc R . .
C25 C 0.4050(8) 0.8831(8) 0.2463(5) 0.031(2) Uani 1 1 d . . .
C26 C 0.3590(10) 0.8724(9) 0.3091(6) 0.051(4) Uani 1 1 d . . .
C27 C 0.3575(11) 0.7996(10) 0.3354(7) 0.064(4) Uani 1 1 d . . .
H27A H 0.3894 0.7504 0.3143 0.076 Uiso 1 1 calc R . .
C28 C 0.3071(17) 0.7999(18) 0.3948(10) 0.122(10) Uani 1 1 d . . .
H28A H 0.3077 0.7502 0.4138 0.146 Uiso 1 1 calc R . .
C29 C 0.2607(19) 0.862(2) 0.4250(9) 0.133(13) Uani 1 1 d . . .
H29A H 0.2273 0.8564 0.4645 0.160 Uiso 1 1 calc R . .
C30 C 0.2582(14) 0.9375(14) 0.4012(8) 0.102(8) Uani 1 1 d . . .
H30A H 0.2232 0.9839 0.4232 0.123 Uiso 1 1 calc R . .
C31 C 0.3100(11) 0.9426(11) 0.3429(7) 0.067(5) Uani 1 1 d . . .
H31A H 0.3119 0.9947 0.3260 0.081 Uiso 1 1 calc R . .
C32 C 0.5337(10) 1.1635(9) 0.3878(6) 0.046(3) Uani 1 1 d . . .
H32A H 0.4996 1.1985 0.3645 0.068 Uiso 1 1 calc R . .
H32B H 0.5998 1.2130 0.4252 0.068 Uiso 1 1 calc R . .
H32C H 0.4788 1.1275 0.4098 0.068 Uiso 1 1 calc R . .
C33 C 0.6396(9) 1.0074(9) 0.3684(6) 0.039(3) Uani 1 1 d . . .
H33A H 0.6646 0.9581 0.3347 0.059 Uiso 1 1 calc R . .
H33B H 0.5828 0.9728 0.3900 0.059 Uiso 1 1 calc R . .
H33C H 0.7041 1.0585 0.4066 0.059 Uiso 1 1 calc R . .
C34 C 0.7558(8) 1.2226(7) 0.3053(6) 0.029(2) Uani 1 1 d . . .
C35 C 0.8337(8) 1.2454(8) 0.3740(6) 0.032(2) Uani 1 1 d . . .
C36 C 0.8686(9) 1.3400(8) 0.4321(6) 0.037(3) Uani 1 1 d . . .
H36A H 0.8431 1.3915 0.4286 0.044 Uiso 1 1 calc R . .
C37 C 0.9394(10) 1.3570(9) 0.4937(6) 0.049(3) Uani 1 1 d . . .
H37A H 0.9614 1.4203 0.5330 0.059 Uiso 1 1 calc R . .
C38 C 0.9805(10) 1.2834(9) 0.5001(6) 0.043(3) Uani 1 1 d . . .
H38A H 1.0301 1.2965 0.5431 0.052 Uiso 1 1 calc R . .
C39 C 0.9474(9) 1.1919(9) 0.4429(6) 0.044(3) Uani 1 1 d . . .
H39A H 0.9748 1.1414 0.4462 0.053 Uiso 1 1 calc R . .
C40 C 0.8749(9) 1.1727(8) 0.3808(6) 0.035(3) Uani 1 1 d . . .
H40A H 0.8526 1.1089 0.3420 0.042 Uiso 1 1 calc R . .
C41 C 0.6631(8) 1.2029(7) 0.0343(5) 0.025(2) Uani 1 1 d . . .
C42 C 0.6211(9) 1.2645(8) 0.0106(6) 0.032(2) Uani 1 1 d . . .
H42A H 0.5491 1.2358 -0.0207 0.039 Uiso 1 1 calc R . .
C43 C 0.6828(11) 1.3675(8) 0.0318(6) 0.046(3) Uani 1 1 d . . .
H43A H 0.6520 1.4058 0.0126 0.056 Uiso 1 1 calc R . .
C44 C 0.7845(11) 1.4158(10) 0.0786(7) 0.063(4) Uani 1 1 d . . .
H44A H 0.8222 1.4870 0.0951 0.075 Uiso 1 1 calc R . .
C45 C 0.8314(10) 1.3539(10) 0.1012(7) 0.051(3) Uani 1 1 d . . .
H45A H 0.9044 1.3838 0.1314 0.061 Uiso 1 1 calc R . .
C46 C 0.7732(8) 1.2509(8) 0.0804(5) 0.030(2) Uani 1 1 d . . .
H46A H 0.8220 1.2146 0.0570 0.036 Uiso 1 1 calc R . .
C47 C 0.4396(8) 1.1752(7) 0.1760(5) 0.026(2) Uani 1 1 d . . .
C48 C 0.3765(9) 1.1748(9) 0.2299(6) 0.041(3) Uani 1 1 d . . .
H48A H 0.3478 1.1153 0.2396 0.050 Uiso 1 1 calc R . .
C49 C 0.3557(12) 1.2611(11) 0.2691(7) 0.065(4) Uani 1 1 d . . .
H49A H 0.3167 1.2623 0.3073 0.079 Uiso 1 1 calc R . .
C50 C 0.3938(13) 1.3470(11) 0.2509(8) 0.067(4) Uani 1 1 d . . .
H50A H 0.3768 1.4050 0.2756 0.080 Uiso 1 1 calc R . .
C51 C 0.4536(12) 1.3480(10) 0.1993(8) 0.059(4) Uani 1 1 d . . .
H51A H 0.4786 1.4065 0.1880 0.071 Uiso 1 1 calc R . .
C52 C 0.4790(9) 1.2640(8) 0.1627(6) 0.040(3) Uani 1 1 d . . .
H52A H 0.5240 1.2667 0.1278 0.048 Uiso 1 1 calc R . .
C53 C 0.7052(8) 0.9647(7) 0.1387(5) 0.024(2) Uani 1 1 d . . .
C54 C 0.8063(8) 1.0126(8) 0.1237(6) 0.031(2) Uani 1 1 d . . .
H54A H 0.8063 1.0508 0.0945 0.037 Uiso 1 1 calc R . .
C55 C 0.9071(9) 1.0072(9) 0.1492(7) 0.045(3) Uani 1 1 d . . .
H55A H 0.9739 1.0375 0.1352 0.055 Uiso 1 1 calc R . .
C56 C 0.9096(10) 0.9565(9) 0.1962(7) 0.050(3) Uani 1 1 d . . .
H56A H 0.9785 0.9537 0.2152 0.060 Uiso 1 1 calc R . .
C57 C 0.8139(11) 0.9122(9) 0.2138(6) 0.049(3) Uani 1 1 d . . .
H57A H 0.8157 0.8779 0.2456 0.058 Uiso 1 1 calc R . .
C58 C 0.7125(9) 0.9153(8) 0.1867(6) 0.032(2) Uani 1 1 d . . .
H58A H 0.6463 0.8836 0.2006 0.038 Uiso 1 1 calc R . .
C59 C 0.2091(16) 1.1976(17) 0.0512(10) 0.106(8) Uani 1 1 d . . .
H59A H 0.1546 1.1288 0.0404 0.127 Uiso 1 1 calc R . .
H59B H 0.2341 1.2332 0.1042 0.127 Uiso 1 1 calc R . .
C60 C 0.1589(11) 1.2505(11) 0.0225(10) 0.077(5) Uani 1 1 d . . .
H60A H 0.1500 1.3062 0.0623 0.093 Uiso 1 1 calc R . .
H60B H 0.0833 1.2046 -0.0072 0.093 Uiso 1 1 calc R . .
C61 C 0.2304(10) 1.2934(10) -0.0234(7) 0.050(3) Uani 1 1 d . . .
H61A H 0.2476 1.3671 -0.0080 0.060 Uiso 1 1 calc R . .
H61B H 0.1928 1.2593 -0.0751 0.060 Uiso 1 1 calc R . .
C62 C 0.3378(9) 1.2707(9) -0.0091(6) 0.040(3) Uani 1 1 d . . .
H62A H 0.3648 1.2479 -0.0542 0.048 Uiso 1 1 calc R . .
H62B H 0.3983 1.3316 0.0268 0.048 Uiso 1 1 calc R . .
C63 C 1.2726(15) 1.1991(16) 0.5303(11) 0.095(6) Uani 1 1 d . . .
H63A H 1.3079 1.1484 0.5275 0.114 Uiso 1 1 calc R . .
H63B H 1.3170 1.2622 0.5722 0.114 Uiso 1 1 calc R . .
C64 C 1.2699(19) 1.2198(19) 0.4596(14) 0.142(9) Uani 1 1 d . . .
H64A H 1.3470 1.2473 0.4536 0.213 Uiso 1 1 calc R . .
H64B H 1.2330 1.2686 0.4624 0.213 Uiso 1 1 calc R . .
H64C H 1.2281 1.1564 0.4183 0.213 Uiso 1 1 calc R . .
C65 C 1.1561(15) 1.1321(13) 0.5971(9) 0.082(5) Uani 1 1 d . . .
H65A H 1.2027 1.1890 0.6422 0.099 Uiso 1 1 calc R . .
H65B H 1.1845 1.0760 0.5892 0.099 Uiso 1 1 calc R . .
C66 C 1.0366(16) 1.0981(15) 0.6033(9) 0.097(6) Uani 1 1 d . . .
H66A H 1.0304 1.0756 0.6437 0.145 Uiso 1 1 calc R . .
H66B H 0.9911 1.0418 0.5585 0.145 Uiso 1 1 calc R . .
H66C H 1.0095 1.1542 0.6119 0.145 Uiso 1 1 calc R . .

loop_
_atom_site_aniso_label
_atom_site_aniso_U_11
_atom_site_aniso_U_22
_atom_site_aniso_U_33
_atom_site_aniso_U_23
_atom_site_aniso_U_13
_atom_site_aniso_U_12
Sm1 0.0190(3) 0.0242(3) 0.0226(3) 0.0135(2) 0.0060(2) 0.0042(2)
Sm2 0.0205(3) 0.0231(3) 0.0227(3) 0.0124(2) 0.0050(2) 0.0029(2)
Sm3 0.0195(3) 0.0269(3) 0.0239(3) 0.0146(2) 0.0086(2) 0.0105(2)
I1 0.0216(3) 0.0532(5) 0.0414(4) 0.0279(4) 0.0146(3) 0.0127(3)
Si1 0.0248(14) 0.0257(14) 0.0224(14) 0.0100(12) 0.0082(12) 0.0017(12)
N1 0.031(5) 0.026(4) 0.022(4) 0.016(4) 0.004(4) -0.003(4)
N2 0.025(4) 0.029(4) 0.019(4) 0.010(4) 0.004(3) 0.000(4)
N3 0.028(5) 0.030(5) 0.018(4) 0.009(4) 0.005(4) 0.002(4)
N4 0.030(5) 0.025(4) 0.024(4) 0.018(4) 0.002(4) 0.005(4)
N5 0.020(4) 0.029(5) 0.026(4) 0.015(4) 0.006(3) 0.010(4)
N6 0.023(4) 0.028(4) 0.023(4) 0.010(4) 0.006(4) 0.006(4)
N7 0.021(4) 0.024(4) 0.028(4) 0.017(4) 0.008(4) 0.007(3)
O1 0.055(5) 0.061(5) 0.037(4) 0.027(4) 0.024(4) 0.046(4)
O2 0.078(8) 0.104(9) 0.080(8) 0.046(7) 0.017(6) 0.047(7)
C1 0.039(6) 0.022(5) 0.022(5) 0.009(4) 0.001(5) -0.003(5)
C2 0.049(7) 0.029(6) 0.040(7) 0.018(5) 0.007(6) 0.010(5)
C3 0.080(10) 0.029(7) 0.062(9) 0.017(6) 0.019(8) 0.005(7)
C4 0.071(10) 0.025(6) 0.052(8) 0.008(6) 0.017(7) -0.005(7)
C5 0.055(8) 0.035(7) 0.050(8) 0.014(6) 0.016(7) -0.012(6)
C6 0.043(7) 0.042(7) 0.023(6) 0.021(5) 0.004(5) -0.003(5)
C7 0.034(7) 0.039(7) 0.067(9) 0.028(7) 0.002(6) 0.001(6)
C8 0.082(10) 0.039(7) 0.047(7) 0.029(6) 0.023(7) 0.031(7)
C9 0.075(10) 0.048(8) 0.067(10) 0.028(7) 0.014(8) 0.020(8)
C10 0.026(6) 0.044(7) 0.055(8) 0.036(6) 0.008(5) -0.006(5)
C11 0.046(8) 0.067(9) 0.081(11) 0.045(8) 0.022(7) 0.010(7)
C12 0.047(8) 0.087(11) 0.071(10) 0.054(9) -0.013(7) -0.022(8)
C13 0.033(6) 0.025(5) 0.024(5) 0.012(5) 0.000(5) -0.002(5)
C14 0.030(6) 0.050(7) 0.030(6) 0.020(5) 0.007(5) 0.000(5)
C15 0.038(7) 0.058(9) 0.045(8) 0.017(7) 0.007(6) -0.009(6)
C16 0.076(10) 0.030(7) 0.046(8) 0.008(6) 0.018(7) -0.009(7)
C17 0.069(9) 0.031(6) 0.036(7) 0.016(5) 0.010(6) 0.008(6)
C18 0.056(7) 0.025(6) 0.022(6) 0.013(5) 0.002(5) 0.002(5)
C19 0.024(6) 0.046(7) 0.051(7) 0.028(6) 0.010(5) 0.004(5)
C20 0.037(7) 0.062(9) 0.058(9) 0.025(7) 0.020(6) 0.010(6)
C21 0.031(7) 0.104(12) 0.070(10) 0.056(9) 0.016(7) 0.017(8)
C22 0.060(9) 0.038(7) 0.062(9) 0.024(7) 0.005(7) 0.011(6)
C23 0.077(11) 0.106(14) 0.082(12) 0.033(11) 0.014(10) 0.042(11)
C24 0.088(13) 0.067(11) 0.18(2) 0.072(13) -0.001(13) 0.027(10)
C25 0.023(5) 0.042(6) 0.024(6) 0.019(5) 0.003(4) -0.001(5)
C26 0.054(8) 0.042(7) 0.021(6) 0.004(5) 0.008(6) -0.021(6)
C27 0.070(9) 0.053(8) 0.037(7) 0.025(6) -0.002(7) -0.023(7)
C28 0.109(17) 0.13(2) 0.045(11) 0.042(12) 0.003(11) -0.063(14)
C29 0.124(19) 0.15(2) 0.029(9) 0.013(11) 0.030(10) -0.067(16)
C30 0.085(12) 0.094(13) 0.055(10) -0.011(10) 0.051(9) -0.031(10)
C31 0.050(8) 0.066(9) 0.043(8) 0.001(7) 0.028(7) -0.019(7)
C32 0.047(7) 0.043(7) 0.039(7) 0.009(6) 0.007(6) 0.014(6)
C33 0.043(7) 0.046(7) 0.022(6) 0.017(5) 0.003(5) 0.003(6)
C34 0.026(5) 0.023(5) 0.032(6) 0.011(5) 0.003(5) 0.004(4)
C35 0.024(5) 0.033(6) 0.031(6) 0.014(5) 0.003(5) 0.001(5)
C36 0.039(6) 0.030(6) 0.034(6) 0.013(5) 0.010(5) 0.003(5)
C37 0.055(8) 0.038(7) 0.028(6) 0.009(5) -0.003(6) -0.012(6)
C38 0.040(7) 0.050(7) 0.036(7) 0.024(6) -0.003(5) 0.006(6)
C39 0.031(6) 0.053(8) 0.043(7) 0.024(6) -0.004(5) 0.004(6)
C40 0.034(6) 0.039(6) 0.027(6) 0.017(5) 0.005(5) 0.001(5)
C41 0.031(5) 0.023(5) 0.022(5) 0.015(4) 0.007(4) 0.005(4)
C42 0.032(6) 0.031(6) 0.042(7) 0.021(5) 0.010(5) 0.013(5)
C43 0.067(9) 0.025(6) 0.043(7) 0.014(5) -0.001(6) 0.014(6)
C44 0.058(8) 0.045(7) 0.069(9) 0.044(7) -0.017(7) -0.019(7)
C45 0.039(7) 0.058(8) 0.047(8) 0.033(7) -0.006(6) -0.003(6)
C46 0.021(5) 0.043(6) 0.026(6) 0.020(5) 0.009(4) 0.004(5)
C47 0.027(5) 0.029(5) 0.025(5) 0.012(5) 0.006(4) 0.012(4)
C48 0.043(7) 0.054(7) 0.038(7) 0.024(6) 0.019(6) 0.023(6)
C49 0.084(11) 0.080(11) 0.048(8) 0.009(8) 0.029(8) 0.064(9)
C50 0.094(12) 0.060(10) 0.060(10) 0.017(8) 0.024(9) 0.051(9)
C51 0.076(10) 0.042(8) 0.077(10) 0.032(7) 0.015(8) 0.033(7)
C52 0.037(6) 0.036(6) 0.047(7) 0.017(6) 0.006(5) 0.016(5)
C53 0.027(5) 0.025(5) 0.019(5) 0.005(4) 0.002(4) 0.011(4)
C54 0.026(5) 0.040(6) 0.036(6) 0.019(5) 0.011(5) 0.018(5)
C55 0.018(6) 0.044(7) 0.057(8) 0.008(6) 0.001(5) 0.002(5)
C56 0.027(6) 0.042(7) 0.079(10) 0.020(7) 0.002(6) 0.016(6)
C57 0.065(9) 0.036(7) 0.040(7) 0.011(6) -0.009(6) 0.020(7)
C58 0.038(6) 0.029(6) 0.035(6) 0.018(5) 0.006(5) 0.015(5)
C59 0.137(16) 0.20(2) 0.120(15) 0.124(15) 0.108(13) 0.148(17)
C60 0.045(8) 0.065(9) 0.164(17) 0.077(11) 0.041(10) 0.034(8)
C61 0.055(8) 0.052(8) 0.060(9) 0.025(7) 0.011(7) 0.036(7)
C62 0.042(7) 0.039(6) 0.042(7) 0.013(6) 0.011(6) 0.022(6)
C63 0.079(13) 0.129(17) 0.101(15) 0.051(13) 0.023(11) 0.062(13)
C64 0.14(2) 0.17(2) 0.17(3) 0.08(2) 0.070(19) 0.101(19)
C65 0.100(14) 0.073(11) 0.060(11) 0.011(9) -0.018(10) 0.038(11)
C66 0.112(16) 0.111(16) 0.074(12) 0.042(11) 0.016(11) 0.042(13)

loop_
_atom_type_symbol
_atom_type_description
_atom_type_scat_dispersion_real
_atom_type_scat_dispersion_imag
_atom_type_scat_source
C C 0.0033 0.0016 'International Tables Vol C Tables 4.2.6.8 and 6.1.1.4'
H H 0.0000 0.0000 'International Tables Vol C Tables 4.2.6.8 and 6.1.1.4'
N N 0.0061 0.0033 'International Tables Vol C Tables 4.2.6.8 and 6.1.1.4'
O O 0.0106 0.0060 'International Tables Vol C Tables 4.2.6.8 and 6.1.1.4'
Si Si 0.0817 0.0704 'International Tables Vol C Tables 4.2.6.8 and 6.1.1.4'
Sm Sm -0.1638 3.4418 'International Tables Vol C Tables 4.2.6.8 and 6.1.1.4'
I I -0.4742 1.8119 'International Tables Vol C Tables 4.2.6.8 and 6.1.1.4'

loop_
_geom_angle_atom_site_label_1
_geom_angle_atom_site_label_2
_geom_angle_atom_site_label_3
_geom_angle
_geom_angle_site_symmetry_1
_geom_angle_site_symmetry_3
_geom_angle_publ_flag
N6 Sm1 N7 78.9(3) . 2_675 ?
N6 Sm1 N2 88.4(3) . . ?
N7 Sm1 N2 90.9(3) 2_675 . ?
N6 Sm1 N1 142.8(3) . . ?
N7 Sm1 N1 108.2(3) 2_675 . ?
N2 Sm1 N1 55.7(3) . . ?
N6 Sm1 N5 82.0(3) . 2_675 ?
N7 Sm1 N5 77.9(2) 2_675 2_675 ?
N2 Sm1 N5 166.4(2) . 2_675 ?
N1 Sm1 N5 135.1(3) . 2_675 ?
N6 Sm1 C25 114.2(3) . . ?
N7 Sm1 C25 107.0(3) 2_675 . ?
N2 Sm1 C25 28.5(3) . . ?
N1 Sm1 C25 28.7(3) . . ?
N5 Sm1 C25 163.6(3) 2_675 . ?
N6 Sm1 C41 109.5(3) . 2_675 ?
N7 Sm1 C41 91.9(3) 2_675 2_675 ?
N2 Sm1 C41 162.1(3) . 2_675 ?
N1 Sm1 C41 106.8(3) . 2_675 ?
N5 Sm1 C41 28.9(2) 2_675 2_675 ?
C25 Sm1 C41 134.9(3) . 2_675 ?
N6 Sm1 C42 132.9(3) . 2_675 ?
N7 Sm1 C42 84.3(3) 2_675 2_675 ?
N2 Sm1 C42 135.9(3) . 2_675 ?
N1 Sm1 C42 84.3(3) . 2_675 ?
N5 Sm1 C42 51.4(3) 2_675 2_675 ?
C25 Sm1 C42 112.8(3) . 2_675 ?
C41 Sm1 C42 27.3(3) 2_675 2_675 ?
N6 Sm1 I1 74.07(19) . . ?
N7 Sm1 I1 142.48(18) 2_675 . ?
N2 Sm1 I1 113.6(2) . . ?
N1 Sm1 I1 109.05(19) . . ?
N5 Sm1 I1 72.99(16) 2_675 . ?
C25 Sm1 I1 107.6(2) . . ?
C41 Sm1 I1 73.5(2) 2_675 . ?
C42 Sm1 I1 95.3(2) 2_675 . ?
N6 Sm1 Sm2 38.79(19) . . ?
N7 Sm1 Sm2 41.99(19) 2_675 . ?
N2 Sm1 Sm2 80.08(18) . . ?
N1 Sm1 Sm2 128.62(18) . . ?
N5 Sm1 Sm2 86.41(17) 2_675 . ?
C25 Sm1 Sm2 107.8(2) . . ?
C41 Sm1 Sm2 113.25(18) 2_675 . ?
C42 Sm1 Sm2 120.1(2) 2_675 . ?
I1 Sm1 Sm2 112.15(2) . . ?
N6 Sm1 Sm3 42.00(19) . . ?
N7 Sm1 Sm3 85.63(18) 2_675 . ?
N2 Sm1 Sm3 130.0(2) . . ?
N1 Sm1 Sm3 165.58(19) . . ?
N5 Sm1 Sm3 42.38(17) 2_675 . ?
C25 Sm1 Sm3 151.6(2) . . ?
C41 Sm1 Sm3 67.82(18) 2_675 . ?
C42 Sm1 Sm3 93.40(19) 2_675 . ?
I1 Sm1 Sm3 56.894(16) . . ?
Sm2 Sm1 Sm3 64.566(15) . . ?
N6 Sm1 Sm3 80.65(19) . 2_675 ?
N7 Sm1 Sm3 36.54(19) 2_675 2_675 ?
N2 Sm1 Sm3 127.35(19) . 2_675 ?
N1 Sm1 Sm3 127.2(2) . 2_675 ?
N5 Sm1 Sm3 41.57(16) 2_675 2_675 ?
C25 Sm1 Sm3 139.9(2) . 2_675 ?
C41 Sm1 Sm3 57.89(18) 2_675 2_675 ?
C42 Sm1 Sm3 60.85(19) 2_675 2_675 ?
I1 Sm1 Sm3 112.32(2) . 2_675 ?
Sm2 Sm1 Sm3 59.647(14) . 2_675 ?
Sm3 Sm1 Sm3 62.369(15) . 2_675 ?
N6 Sm2 N7 79.3(3) . 2_675 ?
N6 Sm2 N3 92.3(3) . . ?
N7 Sm2 N3 89.4(3) 2_675 . ?
N6 Sm2 N4 125.5(3) . . ?
N7 Sm2 N4 133.8(3) 2_675 . ?
N3 Sm2 N4 55.4(3) . . ?
N6 Sm2 N5 78.6(3) . . ?
N7 Sm2 N5 78.8(2) 2_675 . ?
N3 Sm2 N5 166.2(3) . . ?
N4 Sm2 N5 138.4(2) . . ?
N6 Sm2 C34 113.8(3) . . ?
N7 Sm2 C34 110.1(3) 2_675 . ?
N3 Sm2 C34 28.0(3) . . ?
N4 Sm2 C34 28.0(3) . . ?
N5 Sm2 C34 165.4(3) . . ?
N6 Sm2 C46 120.5(3) . . ?
N7 Sm2 C46 116.9(3) 2_675 . ?
N3 Sm2 C46 140.0(3) . . ?
N4 Sm2 C46 85.6(3) . . ?
N5 Sm2 C46 53.4(3) . . ?
C34 Sm2 C46 112.1(3) . . ?
N6 Sm2 C53 106.0(3) . . ?
N7 Sm2 C53 28.9(3) 2_675 . ?
N3 Sm2 C53 77.8(3) . . ?
N4 Sm2 C53 107.4(3) . . ?
N5 Sm2 C53 94.6(2) . . ?
C34 Sm2 C53 89.2(3) . . ?
C46 Sm2 C53 110.4(3) . . ?
N6 Sm2 C41 93.1(3) . . ?
N7 Sm2 C41 105.8(3) 2_675 . ?
N3 Sm2 C41 164.5(3) . . ?
N4 Sm2 C41 110.2(3) . . ?
N5 Sm2 C41 28.7(2) . . ?
C34 Sm2 C41 138.2(3) . . ?
C46 Sm2 C41 28.9(3) . . ?
C53 Sm2 C41 114.5(3) . . ?
N6 Sm2 C47 27.5(3) . . ?
N7 Sm2 C47 105.8(3) 2_675 . ?
N3 Sm2 C47 85.4(3) . . ?
N4 Sm2 C47 100.4(3) . . ?
N5 Sm2 C47 90.9(2) . . ?
C34 Sm2 C47 97.4(3) . . ?
C46 Sm2 C47 112.6(3) . . ?
C53 Sm2 C47 129.9(3) . . ?
C41 Sm2 C47 92.7(3) . . ?
N6 Sm2 Sm1 40.2(2) . . ?
N7 Sm2 Sm1 40.99(18) 2_675 . ?
N3 Sm2 Sm1 81.64(18) . . ?
N4 Sm2 Sm1 136.28(18) . . ?
N5 Sm2 Sm1 84.72(16) . . ?
C34 Sm2 Sm1 109.6(2) . . ?
C46 Sm2 Sm1 138.1(2) . . ?
C53 Sm2 Sm1 65.89(19) . . ?
C41 Sm2 Sm1 111.47(19) . . ?
C47 Sm2 Sm1 65.15(19) . . ?
N6 Sm2 Sm3 85.1(2) . 2_675 ?
N7 Sm2 Sm3 39.86(18) 2_675 2_675 ?
N3 Sm2 Sm3 128.9(2) . 2_675 ?
N4 Sm2 Sm3 149.33(19) . 2_675 ?
N5 Sm2 Sm3 40.75(17) . 2_675 ?
C34 Sm2 Sm3 143.3(2) . 2_675 ?
C46 Sm2 Sm3 79.9(2) . 2_675 ?
C53 Sm2 Sm3 54.55(18) . 2_675 ?
C41 Sm2 Sm3 66.08(19) . 2_675 ?
C47 Sm2 Sm3 110.05(19) . 2_675 ?
Sm1 Sm2 Sm3 64.026(14) . 2_675 ?
N7 Sm3 N5 84.1(3) . 2_675 ?
N7 Sm3 N6 156.7(3) . . ?
N5 Sm3 N6 85.8(3) 2_675 . ?
N7 Sm3 O1 88.8(2) . . ?
N5 Sm3 O1 155.6(3) 2_675 . ?
N6 Sm3 O1 108.4(3) . . ?
N7 Sm3 N5 78.9(2) . . ?
N5 Sm3 N5 78.5(3) 2_675 . ?
N6 Sm3 N5 78.5(3) . . ?
O1 Sm3 N5 122.9(3) . . ?
N7 Sm3 C47 159.7(3) . . ?
N5 Sm3 C47 111.8(3) 2_675 . ?
N6 Sm3 C47 27.2(3) . . ?
O1 Sm3 C47 81.3(3) . . ?
N5 Sm3 C47 91.6(3) . . ?
N7 Sm3 C53 25.9(2) . 2_675 ?
N5 Sm3 C53 95.4(3) 2_675 2_675 ?
N6 Sm3 C53 177.5(3) . 2_675 ?
O1 Sm3 C53 69.7(2) . 2_675 ?
N5 Sm3 C53 104.0(2) . 2_675 ?
C47 Sm3 C53 151.0(3) . 2_675 ?
N7 Sm3 I1 123.30(18) . . ?
N5 Sm3 I1 76.85(18) 2_675 . ?
N6 Sm3 I1 74.31(18) . . ?
O1 Sm3 I1 87.81(18) . . ?
N5 Sm3 I1 144.30(17) . . ?
C47 Sm3 I1 74.25(19) . . ?
C53 Sm3 I1 103.72(18) 2_675 . ?
N7 Sm3 Sm1 131.83(18) . . ?
N5 Sm3 Sm1 47.95(18) 2_675 . ?
N6 Sm3 Sm1 40.41(19) . . ?
O1 Sm3 Sm1 136.19(17) . . ?
N5 Sm3 Sm1 85.97(17) . . ?
C47 Sm3 Sm1 64.27(19) . . ?
C53 Sm3 Sm1 139.92(18) 2_675 . ?
I1 Sm3 Sm1 58.330(17) . . ?
N7 Sm3 Sm2 39.75(18) . 2_675 ?
N5 Sm3 Sm2 46.38(18) 2_675 2_675 ?
N6 Sm3 Sm2 131.79(19) . 2_675 ?
O1 Sm3 Sm2 118.50(17) . 2_675 ?
N5 Sm3 Sm2 85.05(18) . 2_675 ?
C47 Sm3 Sm2 158.17(19) . 2_675 ?
C53 Sm3 Sm2 49.66(17) 2_675 2_675 ?
I1 Sm3 Sm2 96.14(2) . 2_675 ?
Sm1 Sm3 Sm2 93.955(18) . 2_675 ?
N7 Sm3 Sm2 123.40(18) . . ?
N5 Sm3 Sm2 84.36(18) 2_675 . ?
N6 Sm3 Sm2 34.34(18) . . ?
O1 Sm3 Sm2 118.65(19) . . ?
N5 Sm3 Sm2 44.47(17) . . ?
C47 Sm3 Sm2 49.84(18) . . ?
C53 Sm3 Sm2 147.99(18) 2_675 . ?
I1 Sm3 Sm2 107.33(2) . . ?
Sm1 Sm3 Sm2 57.473(13) . . ?
Sm2 Sm3 Sm2 118.270(15) 2_675 . ?
N7 Sm3 Sm1 35.62(18) . 2_675 ?
N5 Sm3 Sm1 82.17(18) 2_675 2_675 ?
N6 Sm3 Sm1 121.97(18) . 2_675 ?
O1 Sm3 Sm1 105.18(17) . 2_675 ?
N5 Sm3 Sm1 43.52(17) . 2_675 ?
C47 Sm3 Sm1 130.97(19) . 2_675 ?
C53 Sm3 Sm1 60.49(18) 2_675 2_675 ?
I1 Sm3 Sm1 152.46(2) . 2_675 ?
Sm1 Sm3 Sm1 117.631(15) . 2_675 ?
Sm2 Sm3 Sm1 56.327(13) 2_675 2_675 ?
Sm2 Sm3 Sm1 87.910(16) . 2_675 ?
Sm3 I1 Sm1 64.776(17) . . ?
N3 Si1 N2 104.4(4) . . ?
N3 Si1 C32 106.0(5) . . ?
N2 Si1 C32 117.4(5) . . ?
N3 Si1 C33 117.9(5) . . ?
N2 Si1 C33 105.8(5) . . ?
C32 Si1 C33 105.9(5) . . ?
C25 N1 C1 121.9(8) . . ?
C25 N1 Sm1 90.9(6) . . ?
C1 N1 Sm1 140.8(6) . . ?
C25 N2 Si1 127.9(7) . . ?
C25 N2 Sm1 92.8(6) . . ?
Si1 N2 Sm1 137.9(4) . . ?
C34 N3 Si1 130.4(7) . . ?
C34 N3 Sm2 93.6(6) . . ?
Si1 N3 Sm2 135.3(4) . . ?
C34 N4 C13 125.4(8) . . ?
C34 N4 Sm2 92.4(6) . . ?
C13 N4 Sm2 138.9(6) . . ?
C41 N5 Sm3 145.6(6) . 2_675 ?
C41 N5 Sm3 112.9(6) . . ?
Sm3 N5 Sm3 101.5(3) 2_675 . ?
C41 N5 Sm1 86.4(5) . 2_675 ?
Sm3 N5 Sm1 89.7(3) 2_675 2_675 ?
Sm3 N5 Sm1 94.9(2) . 2_675 ?
C41 N5 Sm2 86.4(5) . . ?
Sm3 N5 Sm2 92.9(2) 2_675 . ?
Sm3 N5 Sm2 93.4(2) . . ?
Sm1 N5 Sm2 170.6(3) 2_675 . ?
C47 N6 Sm2 104.9(6) . . ?
C47 N6 Sm1 140.3(6) . . ?
Sm2 N6 Sm1 101.0(3) . . ?
C47 N6 Sm3 101.8(6) . . ?
Sm2 N6 Sm3 108.8(3) . . ?
Sm1 N6 Sm3 97.6(3) . . ?
C53 N7 Sm1 140.9(6) 2_675 2_675 ?
C53 N7 Sm2 95.8(6) 2_675 2_675 ?
Sm1 N7 Sm2 97.0(3) 2_675 2_675 ?
C53 N7 Sm3 105.9(6) 2_675 . ?
Sm1 N7 Sm3 107.8(3) 2_675 . ?
Sm2 N7 Sm3 100.4(3) 2_675 . ?
C62 O1 C59 108.2(9) . . ?
C62 O1 Sm3 128.1(6) . . ?
C59 O1 Sm3 123.8(8) . . ?
C63 O2 C65 111.9(13) . . ?
C6 C1 C2 120.7(10) . . ?
C6 C1 N1 123.0(10) . . ?
C2 C1 N1 115.9(9) . . ?
C3 C2 C1 117.8(11) . . ?
C3 C2 C7 120.6(11) . . ?
C1 C2 C7 121.6(10) . . ?
C2 C3 C4 121.0(13) . . ?
C2 C3 H3A 119.5 . . ?
C4 C3 H3A 119.5 . . ?
C5 C4 C3 120.1(12) . . ?
C5 C4 H4A 120.0 . . ?
C3 C4 H4A 120.0 . . ?
C4 C5 C6 122.2(12) . . ?
C4 C5 H5A 118.9 . . ?
C6 C5 H5A 118.9 . . ?
C5 C6 C1 117.6(12) . . ?
C5 C6 C10 119.1(11) . . ?
C1 C6 C10 123.2(9) . . ?
C8 C7 C2 116.9(10) . . ?
C8 C7 C9 108.3(10) . . ?
C2 C7 C9 109.6(11) . . ?
C8 C7 H7C 107.2 . . ?
C2 C7 H7C 107.2 . . ?
C9 C7 H7C 107.2 . . ?
C7 C8 H8A 109.5 . . ?
C7 C8 H8B 109.5 . . ?
H8A C8 H8B 109.5 . . ?
C7 C8 H8C 109.5 . . ?
H8A C8 H8C 109.5 . . ?
H8B C8 H8C 109.5 . . ?
C7 C9 H9A 109.5 . . ?
C7 C9 H9B 109.5 . . ?
H9A C9 H9B 109.5 . . ?
C7 C9 H9C 109.5 . . ?
H9A C9 H9C 109.5 . . ?
H9B C9 H9C 109.5 . . ?
C12 C10 C6 108.7(11) . . ?
C12 C10 C11 111.0(10) . . ?
C6 C10 C11 112.6(9) . . ?
C12 C10 H10A 108.1 . . ?
C6 C10 H10A 108.1 . . ?
C11 C10 H10A 108.1 . . ?
C10 C11 H11A 109.5 . . ?
C10 C11 H11B 109.5 . . ?
H11A C11 H11B 109.5 . . ?
C10 C11 H11C 109.5 . . ?
H11A C11 H11C 109.5 . . ?
H11B C11 H11C 109.5 . . ?
C10 C12 H12A 109.5 . . ?
C10 C12 H12B 109.5 . . ?
H12A C12 H12B 109.5 . . ?
C10 C12 H12C 109.5 . . ?
H12A C12 H12C 109.5 . . ?
H12B C12 H12C 109.5 . . ?
C14 C13 C18 121.3(10) . . ?
C14 C13 N4 122.4(10) . . ?
C18 C13 N4 116.0(9) . . ?
C13 C14 C15 116.3(12) . . ?
C13 C14 C19 124.2(10) . . ?
C15 C14 C19 119.5(11) . . ?
C16 C15 C14 122.6(13) . . ?
C16 C15 H15A 118.7 . . ?
C14 C15 H15A 118.7 . . ?
C17 C16 C15 120.6(12) . . ?
C17 C16 H16A 119.7 . . ?
C15 C16 H16A 119.7 . . ?
C16 C17 C18 120.8(12) . . ?
C16 C17 H17A 119.6 . . ?
C18 C17 H17A 119.6 . . ?
C17 C18 C13 118.4(11) . . ?
C17 C18 C22 119.8(11) . . ?
C13 C18 C22 121.7(10) . . ?
C21 C19 C20 109.8(10) . . ?
C21 C19 C14 109.7(11) . . ?
C20 C19 C14 110.1(10) . . ?
C21 C19 H19A 109.1 . . ?
C20 C19 H19A 109.1 . . ?
C14 C19 H19A 109.1 . . ?
C19 C20 H20A 109.5 . . ?
C19 C20 H20B 109.5 . . ?
H20A C20 H20B 109.5 . . ?
C19 C20 H20C 109.5 . . ?
H20A C20 H20C 109.5 . . ?
H20B C20 H20C 109.5 . . ?
C19 C21 H21A 109.5 . . ?
C19 C21 H21B 109.5 . . ?
H21A C21 H21B 109.5 . . ?
C19 C21 H21C 109.5 . . ?
H21A C21 H21C 109.5 . . ?
H21B C21 H21C 109.5 . . ?
C18 C22 C24 114.1(12) . . ?
C18 C22 C23 111.1(11) . . ?
C24 C22 C23 111.7(14) . . ?
C18 C22 H22A 106.5 . . ?
C24 C22 H22A 106.5 . . ?
C23 C22 H22A 106.5 . . ?
C22 C23 H23A 109.5 . . ?
C22 C23 H23B 109.5 . . ?
H23A C23 H23B 109.5 . . ?
C22 C23 H23C 109.5 . . ?
H23A C23 H23C 109.5 . . ?
H23B C23 H23C 109.5 . . ?
C22 C24 H24A 109.5 . . ?
C22 C24 H24B 109.5 . . ?
H24A C24 H24B 109.5 . . ?
C22 C24 H24C 109.5 . . ?
H24A C24 H24C 109.5 . . ?
H24B C24 H24C 109.5 . . ?
N2 C25 N1 114.7(8) . . ?
N2 C25 C26 122.5(10) . . ?
N1 C25 C26 122.8(9) . . ?
N2 C25 Sm1 58.7(5) . . ?
N1 C25 Sm1 60.4(5) . . ?
C26 C25 Sm1 157.3(9) . . ?
C27 C26 C31 118.0(12) . . ?
C27 C26 C25 125.9(13) . . ?
C31 C26 C25 116.0(12) . . ?
C26 C27 C28 117.8(18) . . ?
C26 C27 H27A 121.1 . . ?
C28 C27 H27A 121.1 . . ?
C29 C28 C27 125(2) . . ?
C29 C28 H28A 117.7 . . ?
C27 C28 H28A 117.7 . . ?
C28 C29 C30 121.0(17) . . ?
C28 C29 H29A 119.5 . . ?
C30 C29 H29A 119.5 . . ?
C29 C30 C31 116.8(19) . . ?
C29 C30 H30A 121.6 . . ?
C31 C30 H30A 121.6 . . ?
C26 C31 C30 121.6(17) . . ?
C26 C31 H31A 119.2 . . ?
C30 C31 H31A 119.2 . . ?
Si1 C32 H32A 109.5 . . ?
Si1 C32 H32B 109.5 . . ?
H32A C32 H32B 109.5 . . ?
Si1 C32 H32C 109.5 . . ?
H32A C32 H32C 109.5 . . ?
H32B C32 H32C 109.5 . . ?
Si1 C33 H33A 109.5 . . ?
Si1 C33 H33B 109.5 . . ?
H33A C33 H33B 109.5 . . ?
Si1 C33 H33C 109.5 . . ?
H33A C33 H33C 109.5 . . ?
H33B C33 H33C 109.5 . . ?
N4 C34 N3 116.1(9) . . ?
N4 C34 C35 122.2(9) . . ?
N3 C34 C35 121.4(9) . . ?
N4 C34 Sm2 59.6(5) . . ?
N3 C34 Sm2 58.4(5) . . ?
C35 C34 Sm2 161.3(7) . . ?
C40 C35 C36 118.5(10) . . ?
C40 C35 C34 119.9(9) . . ?
C36 C35 C34 121.6(10) . . ?
C37 C36 C35 119.4(11) . . ?
C37 C36 H36A 120.3 . . ?
C35 C36 H36A 120.3 . . ?
C36 C37 C38 121.7(11) . . ?
C36 C37 H37A 119.1 . . ?
C38 C37 H37A 119.1 . . ?
C39 C38 C37 118.5(11) . . ?
C39 C38 H38A 120.8 . . ?
C37 C38 H38A 120.8 . . ?
C38 C39 C40 120.7(12) . . ?
C38 C39 H39A 119.6 . . ?
C40 C39 H39A 119.6 . . ?
C39 C40 C35 121.1(11) . . ?
C39 C40 H40A 119.4 . . ?
C35 C40 H40A 119.4 . . ?
C42 C41 N5 122.7(9) . . ?
C42 C41 C46 116.4(9) . . ?
N5 C41 C46 120.9(9) . . ?
C42 C41 Sm1 79.4(6) . 2_675 ?
N5 C41 Sm1 64.7(5) . 2_675 ?
C46 C41 Sm1 132.3(7) . 2_675 ?
C42 C41 Sm2 135.1(7) . . ?
N5 C41 Sm2 64.9(5) . . ?
C46 C41 Sm2 72.6(5) . . ?
Sm1 C41 Sm2 129.2(3) 2_675 . ?
C41 C42 C43 121.3(10) . . ?
C41 C42 Sm1 73.2(6) . 2_675 ?
C43 C42 Sm1 135.2(8) . 2_675 ?
C41 C42 H42A 119.3 . . ?
C43 C42 H42A 119.3 . . ?
Sm1 C42 H42A 64.6 2_675 . ?
C44 C43 C42 123.5(11) . . ?
C44 C43 H43A 118.3 . . ?
C42 C43 H43A 118.3 . . ?
C43 C44 C45 116.2(11) . . ?
C43 C44 H44A 121.9 . . ?
C45 C44 H44A 121.9 . . ?
C46 C45 C44 121.7(11) . . ?
C46 C45 H45A 119.1 . . ?
C44 C45 H45A 119.1 . . ?
C45 C46 C41 120.7(10) . . ?
C45 C46 Sm2 130.3(8) . . ?
C41 C46 Sm2 78.6(5) . . ?
C45 C46 H46A 107.8 . . ?
C41 C46 H46A 107.8 . . ?
Sm2 C46 H46A 107.8 . . ?
C52 C47 N6 120.5(9) . . ?
C52 C47 C48 117.9(10) . . ?
N6 C47 C48 121.7(9) . . ?
C52 C47 Sm2 90.7(6) . . ?
N6 C47 Sm2 47.6(4) . . ?
C48 C47 Sm2 132.9(7) . . ?
C52 C47 Sm3 86.0(6) . . ?
N6 C47 Sm3 51.0(4) . . ?
C48 C47 Sm3 135.4(7) . . ?
Sm2 C47 Sm3 78.7(2) . . ?
C49 C48 C47 120.5(12) . . ?
C49 C48 H48A 119.7 . . ?
C47 C48 H48A 119.7 . . ?
C48 C49 C50 118.7(13) . . ?
C48 C49 H49A 120.6 . . ?
C50 C49 H49A 120.6 . . ?
C51 C50 C49 121.2(13) . . ?
C51 C50 H50A 119.4 . . ?
C49 C50 H50A 119.4 . . ?
C50 C51 C52 120.1(13) . . ?
C50 C51 H51A 120.0 . . ?
C52 C51 H51A 120.0 . . ?
C51 C52 C47 121.5(12) . . ?
C51 C52 H52A 119.3 . . ?
C47 C52 H52A 119.3 . . ?
C54 C53 N7 122.6(9) . 2_675 ?
C54 C53 C58 115.6(9) . . ?
N7 C53 C58 121.8(9) 2_675 . ?
C54 C53 Sm2 88.2(6) . . ?
N7 C53 Sm2 55.3(5) 2_675 . ?
C58 C53 Sm2 130.6(7) . . ?
C54 C53 Sm3 83.8(6) . 2_675 ?
N7 C53 Sm3 48.2(4) 2_675 2_675 ?
C58 C53 Sm3 144.7(7) . 2_675 ?
Sm2 C53 Sm3 75.8(2) . 2_675 ?
C55 C54 C53 122.9(10) . . ?
C55 C54 H54A 118.6 . . ?
C53 C54 H54A 118.6 . . ?
C54 C55 C56 119.2(11) . . ?
C54 C55 H55A 120.4 . . ?
C56 C55 H55A 120.4 . . ?
C57 C56 C55 119.4(11) . . ?
C57 C56 H56A 120.3 . . ?
C55 C56 H56A 120.3 . . ?
C56 C57 C58 121.4(12) . . ?
C56 C57 H57A 119.3 . . ?
C58 C57 H57A 119.3 . . ?
C57 C58 C53 121.4(10) . . ?
C57 C58 H58A 119.3 . . ?
C53 C58 H58A 119.3 . . ?
C60 C59 O1 107.8(12) . . ?
C60 C59 H59A 110.2 . . ?
O1 C59 H59A 110.2 . . ?
C60 C59 H59B 110.2 . . ?
O1 C59 H59B 110.2 . . ?
H59A C59 H59B 108.5 . . ?
C59 C60 C61 110.3(11) . . ?
C59 C60 H60A 109.6 . . ?
C61 C60 H60A 109.6 . . ?
C59 C60 H60B 109.6 . . ?
C61 C60 H60B 109.6 . . ?
H60A C60 H60B 108.1 . . ?
C60 C61 C62 102.6(10) . . ?
C60 C61 H61A 111.3 . . ?
C62 C61 H61A 111.3 . . ?
C60 C61 H61B 111.3 . . ?
C62 C61 H61B 111.3 . . ?
H61A C61 H61B 109.2 . . ?
O1 C62 C61 105.3(9) . . ?
O1 C62 H62A 110.7 . . ?
C61 C62 H62A 110.7 . . ?
O1 C62 H62B 110.7 . . ?
C61 C62 H62B 110.7 . . ?
H62A C62 H62B 108.8 . . ?
O2 C63 C64 107.7(15) . . ?
O2 C63 H63A 110.2 . . ?
C64 C63 H63A 110.2 . . ?
O2 C63 H63B 110.2 . . ?
C64 C63 H63B 110.2 . . ?
H63A C63 H63B 108.5 . . ?
C63 C64 H64A 109.5 . . ?
C63 C64 H64B 109.5 . . ?
H64A C64 H64B 109.5 . . ?
C63 C64 H64C 109.5 . . ?
H64A C64 H64C 109.5 . . ?
H64B C64 H64C 109.5 . . ?
O2 C65 C66 108.7(13) . . ?
O2 C65 H65A 110.0 . . ?
C66 C65 H65A 110.0 . . ?
O2 C65 H65B 110.0 . . ?
C66 C65 H65B 110.0 . . ?
H65A C65 H65B 108.3 . . ?
C65 C66 H66A 109.5 . . ?
C65 C66 H66B 109.5 . . ?
H66A C66 H66B 109.5 . . ?
C65 C66 H66C 109.5 . . ?
H66A C66 H66C 109.5 . . ?
H66B C66 H66C 109.5 . . ?

loop_
_geom_bond_atom_site_label_1
_geom_bond_atom_site_label_2
_geom_bond_distance
_geom_bond_site_symmetry_2
_geom_bond_publ_flag
Sm1 N6 2.314(8) . ?
Sm1 N7 2.326(7) 2_675 ?
Sm1 N2 2.406(8) . ?
Sm1 N1 2.448(8) . ?
Sm1 N5 2.627(8) 2_675 ?
Sm1 C25 2.814(10) . ?
Sm1 C41 2.901(9) 2_675 ?
Sm1 C42 2.979(11) 2_675 ?
Sm1 I1 3.3283(9) . ?
Sm1 Sm2 3.5188(7) . ?
Sm1 Sm3 3.5378(7) . ?
Sm1 Sm3 3.8012(7) 2_675 ?
Sm2 N6 2.246(8) . ?
Sm2 N7 2.372(8) 2_675 ?
Sm2 N3 2.419(8) . ?
Sm2 N4 2.447(8) . ?
Sm2 N5 2.645(8) . ?
Sm2 C34 2.835(10) . ?
Sm2 C46 2.838(9) . ?
Sm2 C53 2.869(9) . ?
Sm2 C41 2.915(9) . ?
Sm2 C47 2.938(10) . ?
Sm2 Sm3 3.6487(8) 2_675 ?
Sm3 N7 2.378(8) . ?
Sm3 N5 2.385(8) 2_675 ?
Sm3 N6 2.388(8) . ?
Sm3 O1 2.479(7) . ?
Sm3 N5 2.531(7) . ?
Sm3 C47 3.008(10) . ?
Sm3 C53 3.066(9) 2_675 ?
Sm3 I1 3.2759(8) . ?
Sm3 Sm2 3.6487(8) 2_675 ?
Sm3 Sm1 3.8012(7) 2_675 ?
Si1 N3 1.737(8) . ?
Si1 N2 1.753(8) . ?
Si1 C32 1.874(11) . ?
Si1 C33 1.876(11) . ?
N1 C25 1.349(13) . ?
N1 C1 1.434(12) . ?
N2 C25 1.345(12) . ?
N3 C34 1.332(12) . ?
N4 C34 1.332(12) . ?
N4 C13 1.454(12) . ?
N5 C41 1.404(11) . ?
N5 Sm3 2.385(8) 2_675 ?
N5 Sm1 2.627(8) 2_675 ?
N6 C47 1.404(12) . ?
N7 C53 1.392(12) 2_675 ?
N7 Sm1 2.326(7) 2_675 ?
N7 Sm2 2.372(8) 2_675 ?
O1 C62 1.439(13) . ?
O1 C59 1.458(14) . ?
O2 C63 1.377(19) . ?
O2 C65 1.420(18) . ?
C1 C6 1.401(15) . ?
C1 C2 1.418(15) . ?
C2 C3 1.378(16) . ?
C2 C7 1.532(16) . ?
C3 C4 1.398(18) . ?
C3 H3A 0.9500 . ?
C4 C5 1.334(18) . ?
C4 H4A 0.9500 . ?
C5 C6 1.397(15) . ?
C5 H5A 0.9500 . ?
C6 C10 1.524(16) . ?
C7 C8 1.482(16) . ?
C7 C9 1.536(17) . ?
C7 H7C 1.0000 . ?
C8 H8A 0.9800 . ?
C8 H8B 0.9800 . ?
C8 H8C 0.9800 . ?
C9 H9A 0.9800 . ?
C9 H9B 0.9800 . ?
C9 H9C 0.9800 . ?
C10 C12 1.502(16) . ?
C10 C11 1.545(17) . ?
C10 H10A 1.0000 . ?
C11 H11A 0.9800 . ?
C11 H11B 0.9800 . ?
C11 H11C 0.9800 . ?
C12 H12A 0.9800 . ?
C12 H12B 0.9800 . ?
C12 H12C 0.9800 . ?
C13 C14 1.383(15) . ?
C13 C18 1.417(15) . ?
C14 C15 1.392(16) . ?
C14 C19 1.526(16) . ?
C15 C16 1.362(19) . ?
C15 H15A 0.9500 . ?
C16 C17 1.336(18) . ?
C16 H16A 0.9500 . ?
C17 C18 1.380(15) . ?
C17 H17A 0.9500 . ?
C18 C22 1.501(17) . ?
C19 C21 1.516(16) . ?
C19 C20 1.517(16) . ?
C19 H19A 1.0000 . ?
C20 H20A 0.9800 . ?
C20 H20B 0.9800 . ?
C20 H20C 0.9800 . ?
C21 H21A 0.9800 . ?
C21 H21B 0.9800 . ?
C21 H21C 0.9800 . ?
C22 C24 1.517(18) . ?
C22 C23 1.55(2) . ?
C22 H22A 1.0000 . ?
C23 H23A 0.9800 . ?
C23 H23B 0.9800 . ?
C23 H23C 0.9800 . ?
C24 H24A 0.9800 . ?
C24 H24B 0.9800 . ?
C24 H24C 0.9800 . ?
C25 C26 1.475(14) . ?
C26 C27 1.363(18) . ?
C26 C31 1.404(19) . ?
C27 C28 1.41(2) . ?
C27 H27A 0.9500 . ?
C28 C29 1.27(3) . ?
C28 H28A 0.9500 . ?
C29 C30 1.38(3) . ?
C29 H29A 0.9500 . ?
C30 C31 1.410(18) . ?
C30 H30A 0.9500 . ?
C31 H31A 0.9500 . ?
C32 H32A 0.9800 . ?
C32 H32B 0.9800 . ?
C32 H32C 0.9800 . ?
C33 H33A 0.9800 . ?
C33 H33B 0.9800 . ?
C33 H33C 0.9800 . ?
C34 C35 1.501(14) . ?
C35 C40 1.392(15) . ?
C35 C36 1.412(15) . ?
C36 C37 1.368(15) . ?
C36 H36A 0.9500 . ?
C37 C38 1.403(17) . ?
C37 H37A 0.9500 . ?
C38 C39 1.375(17) . ?
C38 H38A 0.9500 . ?
C39 C40 1.377(14) . ?
C39 H39A 0.9500 . ?
C40 H40A 0.9500 . ?
C41 C42 1.391(13) . ?
C41 C46 1.435(13) . ?
C41 Sm1 2.901(9) 2_675 ?
C42 C43 1.395(14) . ?
C42 Sm1 2.979(11) 2_675 ?
C42 H42A 0.9500 . ?
C43 C44 1.360(16) . ?
C43 H43A 0.9500 . ?
C44 C45 1.423(17) . ?
C44 H44A 0.9500 . ?
C45 C46 1.387(16) . ?
C45 H45A 0.9500 . ?
C46 H46A 1.0000 . ?
C47 C52 1.400(14) . ?
C47 C48 1.407(14) . ?
C48 C49 1.394(16) . ?
C48 H48A 0.9500 . ?
C49 C50 1.41(2) . ?
C49 H49A 0.9500 . ?
C50 C51 1.343(19) . ?
C50 H50A 0.9500 . ?
C51 C52 1.384(17) . ?
C51 H51A 0.9500 . ?
C52 H52A 0.9500 . ?
C53 C54 1.385(13) . ?
C53 N7 1.392(12) 2_675 ?
C53 C58 1.416(13) . ?
C53 Sm3 3.066(9) 2_675 ?
C54 C55 1.384(14) . ?
C54 H54A 0.9500 . ?
C55 C56 1.403(17) . ?
C55 H55A 0.9500 . ?
C56 C57 1.341(17) . ?
C56 H56A 0.9500 . ?
C57 C58 1.384(15) . ?
C57 H57A 0.9500 . ?
C58 H58A 0.9500 . ?
C59 C60 1.393(18) . ?
C59 H59A 0.9900 . ?
C59 H59B 0.9900 . ?
C60 C61 1.513(18) . ?
C60 H60A 0.9900 . ?
C60 H60B 0.9900 . ?
C61 C62 1.542(15) . ?
C61 H61A 0.9900 . ?
C61 H61B 0.9900 . ?
C62 H62A 0.9900 . ?
C62 H62B 0.9900 . ?
C63 C64 1.55(3) . ?
C63 H63A 0.9900 . ?
C63 H63B 0.9900 . ?
C64 H64A 0.9800 . ?
C64 H64B 0.9800 . ?
C64 H64C 0.9800 . ?
C65 C66 1.49(2) . ?
C65 H65A 0.9900 . ?
C65 H65B 0.9900 . ?
C66 H66A 0.9800 . ?
C66 H66B 0.9800 . ?
C66 H66C 0.9800 . ?

loop_
_geom_torsion_atom_site_label_1
_geom_torsion_atom_site_label_2
_geom_torsion_atom_site_label_3
_geom_torsion_atom_site_label_4
_geom_torsion
_geom_torsion_site_symmetry_1
_geom_torsion_site_symmetry_2
_geom_torsion_site_symmetry_3
_geom_torsion_site_symmetry_4
_geom_torsion_publ_flag
N7 Sm1 Sm2 N6 157.5(4) 2_675 . . . ?
N2 Sm1 Sm2 N6 -100.0(4) . . . . ?
N1 Sm1 Sm2 N6 -129.3(4) . . . . ?
N5 Sm1 Sm2 N6 81.6(3) 2_675 . . . ?
C25 Sm1 Sm2 N6 -106.7(4) . . . . ?
C41 Sm1 Sm2 N6 92.5(4) 2_675 . . . ?
C42 Sm1 Sm2 N6 122.2(4) 2_675 . . . ?
I1 Sm1 Sm2 N6 11.6(3) . . . . ?
Sm3 Sm1 Sm2 N6 43.8(3) . . . . ?
Sm3 Sm1 Sm2 N6 115.3(3) 2_675 . . . ?
N6 Sm1 Sm2 N7 -157.5(4) . . . 2_675 ?
N2 Sm1 Sm2 N7 102.5(3) . . . 2_675 ?
N1 Sm1 Sm2 N7 73.2(4) . . . 2_675 ?
N5 Sm1 Sm2 N7 -75.9(3) 2_675 . . 2_675 ?
C25 Sm1 Sm2 N7 95.8(4) . . . 2_675 ?
C41 Sm1 Sm2 N7 -65.0(3) 2_675 . . 2_675 ?
C42 Sm1 Sm2 N7 -35.3(4) 2_675 . . 2_675 ?
I1 Sm1 Sm2 N7 -145.9(3) . . . 2_675 ?
Sm3 Sm1 Sm2 N7 -113.7(3) . . . 2_675 ?
Sm3 Sm1 Sm2 N7 -42.2(3) 2_675 . . 2_675 ?
N6 Sm1 Sm2 N3 103.6(4) . . . . ?
N7 Sm1 Sm2 N3 -98.9(3) 2_675 . . . ?
N2 Sm1 Sm2 N3 3.7(3) . . . . ?
N1 Sm1 Sm2 N3 -25.7(3) . . . . ?
N5 Sm1 Sm2 N3 -174.7(3) 2_675 . . . ?
C25 Sm1 Sm2 N3 -3.0(3) . . . . ?
C41 Sm1 Sm2 N3 -163.8(3) 2_675 . . . ?
C42 Sm1 Sm2 N3 -134.1(3) 2_675 . . . ?
I1 Sm1 Sm2 N3 115.3(2) . . . . ?
Sm3 Sm1 Sm2 N3 147.4(2) . . . . ?
Sm3 Sm1 Sm2 N3 -141.0(2) 2_675 . . . ?
N6 Sm1 Sm2 N4 93.6(4) . . . . ?
N7 Sm1 Sm2 N4 -108.9(4) 2_675 . . . ?
N2 Sm1 Sm2 N4 -6.3(3) . . . . ?
N1 Sm1 Sm2 N4 -35.7(4) . . . . ?
N5 Sm1 Sm2 N4 175.3(3) 2_675 . . . ?
C25 Sm1 Sm2 N4 -13.0(4) . . . . ?
C41 Sm1 Sm2 N4 -173.8(3) 2_675 . . . ?
C42 Sm1 Sm2 N4 -144.1(4) 2_675 . . . ?
I1 Sm1 Sm2 N4 105.3(3) . . . . ?
Sm3 Sm1 Sm2 N4 137.4(3) . . . . ?
Sm3 Sm1 Sm2 N4 -151.0(3) 2_675 . . . ?
N6 Sm1 Sm2 N5 -78.6(3) . . . . ?
N7 Sm1 Sm2 N5 78.9(3) 2_675 . . . ?
N2 Sm1 Sm2 N5 -178.5(3) . . . . ?
N1 Sm1 Sm2 N5 152.1(3) . . . . ?
N5 Sm1 Sm2 N5 3.0(3) 2_675 . . . ?
C25 Sm1 Sm2 N5 174.8(3) . . . . ?
C41 Sm1 Sm2 N5 14.0(3) 2_675 . . . ?
C42 Sm1 Sm2 N5 43.7(3) 2_675 . . . ?
I1 Sm1 Sm2 N5 -66.95(16) . . . . ?
Sm3 Sm1 Sm2 N5 -34.80(16) . . . . ?
Sm3 Sm1 Sm2 N5 36.74(16) 2_675 . . . ?
N6 Sm1 Sm2 C34 104.0(4) . . . . ?
N7 Sm1 Sm2 C34 -98.5(4) 2_675 . . . ?
N2 Sm1 Sm2 C34 4.1(3) . . . . ?
N1 Sm1 Sm2 C34 -25.3(3) . . . . ?
N5 Sm1 Sm2 C34 -174.3(3) 2_675 . . . ?
C25 Sm1 Sm2 C34 -2.6(3) . . . . ?
C41 Sm1 Sm2 C34 -163.4(3) 2_675 . . . ?
C42 Sm1 Sm2 C34 -133.7(3) 2_675 . . . ?
I1 Sm1 Sm2 C34 115.7(2) . . . . ?
Sm3 Sm1 Sm2 C34 147.8(2) . . . . ?
Sm3 Sm1 Sm2 C34 -140.6(2) 2_675 . . . ?
N6 Sm1 Sm2 C46 -81.8(5) . . . . ?
N7 Sm1 Sm2 C46 75.7(4) 2_675 . . . ?
N2 Sm1 Sm2 C46 178.2(4) . . . . ?
N1 Sm1 Sm2 C46 148.9(4) . . . . ?
N5 Sm1 Sm2 C46 -0.2(4) 2_675 . . . ?
C25 Sm1 Sm2 C46 171.5(4) . . . . ?
C41 Sm1 Sm2 C46 10.7(4) 2_675 . . . ?
C42 Sm1 Sm2 C46 40.4(4) 2_675 . . . ?
I1 Sm1 Sm2 C46 -70.2(3) . . . . ?
Sm3 Sm1 Sm2 C46 -38.0(3) . . . . ?
Sm3 Sm1 Sm2 C46 33.5(3) 2_675 . . . ?
N6 Sm1 Sm2 C53 -176.1(4) . . . . ?
N7 Sm1 Sm2 C53 -18.6(3) 2_675 . . . ?
N2 Sm1 Sm2 C53 84.0(3) . . . . ?
N1 Sm1 Sm2 C53 54.6(3) . . . . ?
N5 Sm1 Sm2 C53 -94.4(3) 2_675 . . . ?
C25 Sm1 Sm2 C53 77.3(3) . . . . ?
C41 Sm1 Sm2 C53 -83.5(3) 2_675 . . . ?
C42 Sm1 Sm2 C53 -53.8(3) 2_675 . . . ?
I1 Sm1 Sm2 C53 -164.4(2) . . . . ?
Sm3 Sm1 Sm2 C53 -132.3(2) . . . . ?
Sm3 Sm1 Sm2 C53 -60.7(2) 2_675 . . . ?
N6 Sm1 Sm2 C41 -67.9(4) . . . . ?
N7 Sm1 Sm2 C41 89.6(3) 2_675 . . . ?
N2 Sm1 Sm2 C41 -167.8(3) . . . . ?
N1 Sm1 Sm2 C41 162.8(3) . . . . ?
N5 Sm1 Sm2 C41 13.7(3) 2_675 . . . ?
C25 Sm1 Sm2 C41 -174.5(3) . . . . ?
C41 Sm1 Sm2 C41 24.7(4) 2_675 . . . ?
C42 Sm1 Sm2 C41 54.4(3) 2_675 . . . ?
I1 Sm1 Sm2 C41 -56.2(2) . . . . ?
Sm3 Sm1 Sm2 C41 -24.1(2) . . . . ?
Sm3 Sm1 Sm2 C41 47.4(2) 2_675 . . . ?
N6 Sm1 Sm2 C47 14.9(4) . . . . ?
N7 Sm1 Sm2 C47 172.4(3) 2_675 . . . ?
N2 Sm1 Sm2 C47 -85.1(3) . . . . ?
N1 Sm1 Sm2 C47 -114.4(3) . . . . ?
N5 Sm1 Sm2 C47 96.5(3) 2_675 . . . ?
C25 Sm1 Sm2 C47 -91.8(3) . . . . ?
C41 Sm1 Sm2 C47 107.4(3) 2_675 . . . ?
C42 Sm1 Sm2 C47 137.1(3) 2_675 . . . ?
I1 Sm1 Sm2 C47 26.5(2) . . . . ?
Sm3 Sm1 Sm2 C47 58.7(2) . . . . ?
Sm3 Sm1 Sm2 C47 130.2(2) 2_675 . . . ?
N6 Sm1 Sm2 Sm3 -115.3(3) . . . 2_675 ?
N7 Sm1 Sm2 Sm3 42.2(3) 2_675 . . 2_675 ?
N2 Sm1 Sm2 Sm3 144.7(2) . . . 2_675 ?
N1 Sm1 Sm2 Sm3 115.4(3) . . . 2_675 ?
N5 Sm1 Sm2 Sm3 -33.70(16) 2_675 . . 2_675 ?
C25 Sm1 Sm2 Sm3 138.0(2) . . . 2_675 ?
C41 Sm1 Sm2 Sm3 -22.8(2) 2_675 . . 2_675 ?
C42 Sm1 Sm2 Sm3 6.9(2) 2_675 . . 2_675 ?
I1 Sm1 Sm2 Sm3 -103.70(2) . . . 2_675 ?
Sm3 Sm1 Sm2 Sm3 -71.541(17) . . . 2_675 ?
N6 Sm1 Sm3 N7 148.2(4) . . . . ?
N7 Sm1 Sm3 N7 69.9(4) 2_675 . . . ?
N2 Sm1 Sm3 N7 157.3(3) . . . . ?
N1 Sm1 Sm3 N7 -94.4(8) . . . . ?
N5 Sm1 Sm3 N7 -6.9(3) 2_675 . . . ?
C25 Sm1 Sm3 N7 -171.8(5) . . . . ?
C41 Sm1 Sm3 N7 -24.0(3) 2_675 . . . ?
C42 Sm1 Sm3 N7 -14.1(3) 2_675 . . . ?
I1 Sm1 Sm3 N7 -108.3(2) . . . . ?
Sm2 Sm1 Sm3 N7 107.8(2) . . . . ?
Sm3 Sm1 Sm3 N7 40.3(2) 2_675 . . . ?
N6 Sm1 Sm3 N5 155.1(4) . . . 2_675 ?
N7 Sm1 Sm3 N5 76.8(3) 2_675 . . 2_675 ?
N2 Sm1 Sm3 N5 164.3(3) . . . 2_675 ?
N1 Sm1 Sm3 N5 -87.5(8) . . . 2_675 ?
C25 Sm1 Sm3 N5 -164.9(5) . . . 2_675 ?
C41 Sm1 Sm3 N5 -17.0(3) 2_675 . . 2_675 ?
C42 Sm1 Sm3 N5 -7.2(3) 2_675 . . 2_675 ?
I1 Sm1 Sm3 N5 -101.3(2) . . . 2_675 ?
Sm2 Sm1 Sm3 N5 114.7(2) . . . 2_675 ?
Sm3 Sm1 Sm3 N5 47.2(2) 2_675 . . 2_675 ?
N7 Sm1 Sm3 N6 -78.3(3) 2_675 . . . ?
N2 Sm1 Sm3 N6 9.2(4) . . . . ?
N1 Sm1 Sm3 N6 117.4(8) . . . . ?
N5 Sm1 Sm3 N6 -155.1(4) 2_675 . . . ?
C25 Sm1 Sm3 N6 40.0(5) . . . . ?
C41 Sm1 Sm3 N6 -172.1(3) 2_675 . . . ?
C42 Sm1 Sm3 N6 -162.3(3) 2_675 . . . ?
I1 Sm1 Sm3 N6 103.6(3) . . . . ?
Sm2 Sm1 Sm3 N6 -40.4(3) . . . . ?
Sm3 Sm1 Sm3 N6 -107.9(3) 2_675 . . . ?
N6 Sm1 Sm3 O1 -58.6(4) . . . . ?
N7 Sm1 Sm3 O1 -136.9(3) 2_675 . . . ?
N2 Sm1 Sm3 O1 -49.5(4) . . . . ?
N1 Sm1 Sm3 O1 58.8(8) . . . . ?
N5 Sm1 Sm3 O1 146.3(4) 2_675 . . . ?
C25 Sm1 Sm3 O1 -18.6(5) . . . . ?
C41 Sm1 Sm3 O1 129.2(3) 2_675 . . . ?
C42 Sm1 Sm3 O1 139.1(3) 2_675 . . . ?
I1 Sm1 Sm3 O1 44.9(3) . . . . ?
Sm2 Sm1 Sm3 O1 -99.0(3) . . . . ?
Sm3 Sm1 Sm3 O1 -166.5(3) 2_675 . . . ?
N6 Sm1 Sm3 N5 76.9(3) . . . . ?
N7 Sm1 Sm3 N5 -1.4(3) 2_675 . . . ?
N2 Sm1 Sm3 N5 86.1(3) . . . . ?
N1 Sm1 Sm3 N5 -165.7(8) . . . . ?
N5 Sm1 Sm3 N5 -78.2(3) 2_675 . . . ?
C25 Sm1 Sm3 N5 116.9(4) . . . . ?
C41 Sm1 Sm3 N5 -95.2(3) 2_675 . . . ?
C42 Sm1 Sm3 N5 -85.4(3) 2_675 . . . ?
I1 Sm1 Sm3 N5 -179.53(18) . . . . ?
Sm2 Sm1 Sm3 N5 36.52(18) . . . . ?
Sm3 Sm1 Sm3 N5 -30.98(18) 2_675 . . . ?
N6 Sm1 Sm3 C47 -16.8(3) . . . . ?
N7 Sm1 Sm3 C47 -95.1(3) 2_675 . . . ?
N2 Sm1 Sm3 C47 -7.7(3) . . . . ?
N1 Sm1 Sm3 C47 100.6(8) . . . . ?
N5 Sm1 Sm3 C47 -171.9(3) 2_675 . . . ?
C25 Sm1 Sm3 C47 23.2(5) . . . . ?
C41 Sm1 Sm3 C47 171.0(3) 2_675 . . . ?
C42 Sm1 Sm3 C47 -179.1(3) 2_675 . . . ?
I1 Sm1 Sm3 C47 86.8(2) . . . . ?
Sm2 Sm1 Sm3 C47 -57.2(2) . . . . ?
Sm3 Sm1 Sm3 C47 -124.7(2) 2_675 . . . ?
N6 Sm1 Sm3 C53 -176.1(4) . . . 2_675 ?
N7 Sm1 Sm3 C53 105.6(3) 2_675 . . 2_675 ?
N2 Sm1 Sm3 C53 -166.9(4) . . . 2_675 ?
N1 Sm1 Sm3 C53 -58.7(8) . . . 2_675 ?
N5 Sm1 Sm3 C53 28.8(4) 2_675 . . 2_675 ?
C25 Sm1 Sm3 C53 -136.1(5) . . . 2_675 ?
C41 Sm1 Sm3 C53 11.8(3) 2_675 . . 2_675 ?
C42 Sm1 Sm3 C53 21.6(3) 2_675 . . 2_675 ?
I1 Sm1 Sm3 C53 -72.5(3) . . . 2_675 ?
Sm2 Sm1 Sm3 C53 143.5(3) . . . 2_675 ?
Sm3 Sm1 Sm3 C53 76.0(3) 2_675 . . 2_675 ?
N6 Sm1 Sm3 I1 -103.6(3) . . . . ?
N7 Sm1 Sm3 I1 178.1(2) 2_675 . . . ?
N2 Sm1 Sm3 I1 -94.4(2) . . . . ?
N1 Sm1 Sm3 I1 13.8(8) . . . . ?
N5 Sm1 Sm3 I1 101.3(2) 2_675 . . . ?
C25 Sm1 Sm3 I1 -63.6(4) . . . . ?
C41 Sm1 Sm3 I1 84.3(2) 2_675 . . . ?
C42 Sm1 Sm3 I1 94.1(2) 2_675 . . . ?
Sm2 Sm1 Sm3 I1 -143.95(2) . . . . ?
Sm3 Sm1 Sm3 I1 148.55(3) 2_675 . . . ?
N6 Sm1 Sm3 Sm2 161.6(3) . . . 2_675 ?
N7 Sm1 Sm3 Sm2 83.36(19) 2_675 . . 2_675 ?
N2 Sm1 Sm3 Sm2 170.8(2) . . . 2_675 ?
N1 Sm1 Sm3 Sm2 -81.0(8) . . . 2_675 ?
N5 Sm1 Sm3 Sm2 6.5(2) 2_675 . . 2_675 ?
C25 Sm1 Sm3 Sm2 -158.3(4) . . . 2_675 ?
C41 Sm1 Sm3 Sm2 -10.5(2) 2_675 . . 2_675 ?
C42 Sm1 Sm3 Sm2 -0.7(2) 2_675 . . 2_675 ?
I1 Sm1 Sm3 Sm2 -94.78(2) . . . 2_675 ?
Sm2 Sm1 Sm3 Sm2 121.265(14) . . . 2_675 ?
Sm3 Sm1 Sm3 Sm2 53.763(14) 2_675 . . 2_675 ?
N6 Sm1 Sm3 Sm2 40.4(3) . . . . ?
N7 Sm1 Sm3 Sm2 -37.90(19) 2_675 . . . ?
N2 Sm1 Sm3 Sm2 49.5(2) . . . . ?
N1 Sm1 Sm3 Sm2 157.8(8) . . . . ?
N5 Sm1 Sm3 Sm2 -114.7(2) 2_675 . . . ?
C25 Sm1 Sm3 Sm2 80.4(4) . . . . ?
C41 Sm1 Sm3 Sm2 -131.8(2) 2_675 . . . ?
C42 Sm1 Sm3 Sm2 -121.9(2) 2_675 . . . ?
I1 Sm1 Sm3 Sm2 143.95(2) . . . . ?
Sm3 Sm1 Sm3 Sm2 -67.502(16) 2_675 . . . ?
N6 Sm1 Sm3 Sm1 107.9(3) . . . 2_675 ?
N7 Sm1 Sm3 Sm1 29.60(19) 2_675 . . 2_675 ?
N2 Sm1 Sm3 Sm1 117.0(2) . . . 2_675 ?
N1 Sm1 Sm3 Sm1 -134.7(8) . . . 2_675 ?
N5 Sm1 Sm3 Sm1 -47.2(2) 2_675 . . 2_675 ?
C25 Sm1 Sm3 Sm1 147.9(4) . . . 2_675 ?
C41 Sm1 Sm3 Sm1 -64.3(2) 2_675 . . 2_675 ?
C42 Sm1 Sm3 Sm1 -54.4(2) 2_675 . . 2_675 ?
I1 Sm1 Sm3 Sm1 -148.55(3) . . . 2_675 ?
Sm2 Sm1 Sm3 Sm1 67.502(17) . . . 2_675 ?
Sm3 Sm1 Sm3 Sm1 0.0 2_675 . . 2_675 ?
N6 Sm2 Sm3 N7 -169.9(4) . . . . ?
N7 Sm2 Sm3 N7 -84.2(3) 2_675 . . . ?
N3 Sm2 Sm3 N7 -165.1(3) . . . . ?
N4 Sm2 Sm3 N7 112.0(4) . . . . ?
N5 Sm2 Sm3 N7 0.2(3) . . . . ?
C34 Sm2 Sm3 N7 163.6(4) . . . . ?
C46 Sm2 Sm3 N7 33.8(3) . . . . ?
C53 Sm2 Sm3 N7 -76.7(3) . . . . ?
C41 Sm2 Sm3 N7 31.7(3) . . . . ?
C47 Sm2 Sm3 N7 156.0(3) . . . . ?
Sm1 Sm2 Sm3 N7 -121.8(2) . . . . ?
Sm3 Sm2 Sm3 N7 -46.3(2) 2_675 . . . ?
N6 Sm2 Sm3 N5 -90.8(4) . . . 2_675 ?
N7 Sm2 Sm3 N5 -5.1(3) 2_675 . . 2_675 ?
N3 Sm2 Sm3 N5 -86.0(3) . . . 2_675 ?
N4 Sm2 Sm3 N5 -168.9(4) . . . 2_675 ?
N5 Sm2 Sm3 N5 79.4(3) . . . 2_675 ?
C34 Sm2 Sm3 N5 -117.3(4) . . . 2_675 ?
C46 Sm2 Sm3 N5 113.0(3) . . . 2_675 ?
C53 Sm2 Sm3 N5 2.5(3) . . . 2_675 ?
C41 Sm2 Sm3 N5 110.8(3) . . . 2_675 ?
C47 Sm2 Sm3 N5 -124.9(3) . . . 2_675 ?
Sm1 Sm2 Sm3 N5 -42.67(18) . . . 2_675 ?
Sm3 Sm2 Sm3 N5 32.84(18) 2_675 . . 2_675 ?
N7 Sm2 Sm3 N6 85.7(4) 2_675 . . . ?
N3 Sm2 Sm3 N6 4.8(4) . . . . ?
N4 Sm2 Sm3 N6 -78.1(5) . . . . ?
N5 Sm2 Sm3 N6 170.2(4) . . . . ?
C34 Sm2 Sm3 N6 -26.5(5) . . . . ?
C46 Sm2 Sm3 N6 -156.2(4) . . . . ?
C53 Sm2 Sm3 N6 93.3(4) . . . . ?
C41 Sm2 Sm3 N6 -158.4(4) . . . . ?
C47 Sm2 Sm3 N6 -34.1(4) . . . . ?
Sm1 Sm2 Sm3 N6 48.1(3) . . . . ?
Sm3 Sm2 Sm3 N6 123.6(3) 2_675 . . . ?
N6 Sm2 Sm3 O1 80.7(4) . . . . ?
N7 Sm2 Sm3 O1 166.4(3) 2_675 . . . ?
N3 Sm2 Sm3 O1 85.5(3) . . . . ?
N4 Sm2 Sm3 O1 2.6(4) . . . . ?
N5 Sm2 Sm3 O1 -109.1(3) . . . . ?
C34 Sm2 Sm3 O1 54.2(4) . . . . ?
C46 Sm2 Sm3 O1 -75.5(3) . . . . ?
C53 Sm2 Sm3 O1 174.0(3) . . . . ?
C41 Sm2 Sm3 O1 -77.7(3) . . . . ?
C47 Sm2 Sm3 O1 46.6(3) . . . . ?
Sm1 Sm2 Sm3 O1 128.8(2) . . . . ?
Sm3 Sm2 Sm3 O1 -155.7(2) 2_675 . . . ?
N6 Sm2 Sm3 N5 -170.2(4) . . . . ?
N7 Sm2 Sm3 N5 -84.5(3) 2_675 . . . ?
N3 Sm2 Sm3 N5 -165.3(4) . . . . ?
N4 Sm2 Sm3 N5 111.7(4) . . . . ?
C34 Sm2 Sm3 N5 163.4(4) . . . . ?
C46 Sm2 Sm3 N5 33.6(3) . . . . ?
C53 Sm2 Sm3 N5 -76.9(3) . . . . ?
C41 Sm2 Sm3 N5 31.4(3) . . . . ?
C47 Sm2 Sm3 N5 155.7(3) . . . . ?
Sm1 Sm2 Sm3 N5 -122.1(2) . . . . ?
Sm3 Sm2 Sm3 N5 -46.5(2) 2_675 . . . ?
N6 Sm2 Sm3 C47 34.1(4) . . . . ?
N7 Sm2 Sm3 C47 119.8(3) 2_675 . . . ?
N3 Sm2 Sm3 C47 38.9(4) . . . . ?
N4 Sm2 Sm3 C47 -44.0(4) . . . . ?
N5 Sm2 Sm3 C47 -155.7(3) . . . . ?
C34 Sm2 Sm3 C47 7.6(5) . . . . ?
C46 Sm2 Sm3 C47 -122.1(3) . . . . ?
C53 Sm2 Sm3 C47 127.3(3) . . . . ?
C41 Sm2 Sm3 C47 -124.3(3) . . . . ?
Sm1 Sm2 Sm3 C47 82.2(2) . . . . ?
Sm3 Sm2 Sm3 C47 157.7(2) 2_675 . . . ?
N6 Sm2 Sm3 C53 178.1(5) . . . 2_675 ?
N7 Sm2 Sm3 C53 -96.2(4) 2_675 . . 2_675 ?
N3 Sm2 Sm3 C53 -177.1(4) . . . 2_675 ?
N4 Sm2 Sm3 C53 100.0(5) . . . 2_675 ?
N5 Sm2 Sm3 C53 -11.7(4) . . . 2_675 ?
C34 Sm2 Sm3 C53 151.7(5) . . . 2_675 ?
C46 Sm2 Sm3 C53 21.9(4) . . . 2_675 ?
C53 Sm2 Sm3 C53 -88.6(4) . . . 2_675 ?
C41 Sm2 Sm3 C53 19.7(4) . . . 2_675 ?
C47 Sm2 Sm3 C53 144.0(4) . . . 2_675 ?
Sm1 Sm2 Sm3 C53 -133.8(3) . . . 2_675 ?
Sm3 Sm2 Sm3 C53 -58.2(3) 2_675 . . 2_675 ?
N6 Sm2 Sm3 I1 -16.5(3) . . . . ?
N7 Sm2 Sm3 I1 69.25(18) 2_675 . . . ?
N3 Sm2 Sm3 I1 -11.6(3) . . . . ?
N4 Sm2 Sm3 I1 -94.6(3) . . . . ?
N5 Sm2 Sm3 I1 153.7(2) . . . . ?
C34 Sm2 Sm3 I1 -42.9(4) . . . . ?
C46 Sm2 Sm3 I1 -172.7(2) . . . . ?
C53 Sm2 Sm3 I1 76.8(2) . . . . ?
C41 Sm2 Sm3 I1 -174.9(2) . . . . ?
C47 Sm2 Sm3 I1 -50.6(2) . . . . ?
Sm1 Sm2 Sm3 I1 31.65(2) . . . . ?
Sm3 Sm2 Sm3 I1 107.16(3) 2_675 . . . ?
N6 Sm2 Sm3 Sm1 -48.1(3) . . . . ?
N7 Sm2 Sm3 Sm1 37.60(18) 2_675 . . . ?
N3 Sm2 Sm3 Sm1 -43.3(3) . . . . ?
N4 Sm2 Sm3 Sm1 -126.2(3) . . . . ?
N5 Sm2 Sm3 Sm1 122.1(2) . . . . ?
C34 Sm2 Sm3 Sm1 -74.6(4) . . . . ?
C46 Sm2 Sm3 Sm1 155.6(2) . . . . ?
C53 Sm2 Sm3 Sm1 45.1(2) . . . . ?
C41 Sm2 Sm3 Sm1 153.5(2) . . . . ?
C47 Sm2 Sm3 Sm1 -82.2(2) . . . . ?
Sm3 Sm2 Sm3 Sm1 75.518(18) 2_675 . . . ?
N6 Sm2 Sm3 Sm2 -123.6(3) . . . 2_675 ?
N7 Sm2 Sm3 Sm2 -37.92(18) 2_675 . . 2_675 ?
N3 Sm2 Sm3 Sm2 -118.8(3) . . . 2_675 ?
N4 Sm2 Sm3 Sm2 158.2(3) . . . 2_675 ?
N5 Sm2 Sm3 Sm2 46.5(2) . . . 2_675 ?
C34 Sm2 Sm3 Sm2 -150.1(4) . . . 2_675 ?
C46 Sm2 Sm3 Sm2 80.1(2) . . . 2_675 ?
C53 Sm2 Sm3 Sm2 -30.4(2) . . . 2_675 ?
C41 Sm2 Sm3 Sm2 77.9(2) . . . 2_675 ?
C47 Sm2 Sm3 Sm2 -157.7(2) . . . 2_675 ?
Sm1 Sm2 Sm3 Sm2 -75.518(18) . . . 2_675 ?
Sm3 Sm2 Sm3 Sm2 0.0 2_675 . . 2_675 ?
N6 Sm2 Sm3 Sm1 -173.1(3) . . . 2_675 ?
N7 Sm2 Sm3 Sm1 -87.41(18) 2_675 . . 2_675 ?
N3 Sm2 Sm3 Sm1 -168.3(3) . . . 2_675 ?
N4 Sm2 Sm3 Sm1 108.8(3) . . . 2_675 ?
N5 Sm2 Sm3 Sm1 -3.0(2) . . . 2_675 ?
C34 Sm2 Sm3 Sm1 160.4(4) . . . 2_675 ?
C46 Sm2 Sm3 Sm1 30.6(2) . . . 2_675 ?
C53 Sm2 Sm3 Sm1 -79.9(2) . . . 2_675 ?
C41 Sm2 Sm3 Sm1 28.5(2) . . . 2_675 ?
C47 Sm2 Sm3 Sm1 152.8(2) . . . 2_675 ?
Sm1 Sm2 Sm3 Sm1 -125.008(14) . . . 2_675 ?
Sm3 Sm2 Sm3 Sm1 -49.490(13) 2_675 . . 2_675 ?
N7 Sm3 I1 Sm1 122.2(2) . . . . ?
N5 Sm3 I1 Sm1 48.40(19) 2_675 . . . ?
N6 Sm3 I1 Sm1 -40.9(2) . . . . ?
O1 Sm3 I1 Sm1 -150.71(18) . . . . ?
N5 Sm3 I1 Sm1 0.8(3) . . . . ?
C47 Sm3 I1 Sm1 -69.14(19) . . . . ?
C53 Sm3 I1 Sm1 140.79(18) 2_675 . . . ?
Sm2 Sm3 I1 Sm1 90.865(19) 2_675 . . . ?
Sm2 Sm3 I1 Sm1 -31.316(19) . . . . ?
Sm1 Sm3 I1 Sm1 89.74(4) 2_675 . . . ?
N6 Sm1 I1 Sm3 42.6(2) . . . . ?
N7 Sm1 I1 Sm3 -3.0(3) 2_675 . . . ?
N2 Sm1 I1 Sm3 123.6(2) . . . . ?
N1 Sm1 I1 Sm3 -176.4(2) . . . . ?
N5 Sm1 I1 Sm3 -43.72(18) 2_675 . . . ?
C25 Sm1 I1 Sm3 153.4(2) . . . . ?
C41 Sm1 I1 Sm3 -73.90(18) 2_675 . . . ?
C42 Sm1 I1 Sm3 -90.60(19) 2_675 . . . ?
Sm2 Sm1 I1 Sm3 35.02(2) . . . . ?
Sm3 Sm1 I1 Sm3 -29.98(2) 2_675 . . . ?
N6 Sm1 N1 C25 -3.5(8) . . . . ?
N7 Sm1 N1 C25 92.2(6) 2_675 . . . ?
N2 Sm1 N1 C25 14.1(5) . . . . ?
N5 Sm1 N1 C25 -176.8(5) 2_675 . . . ?
C41 Sm1 N1 C25 -170.0(6) 2_675 . . . ?
C42 Sm1 N1 C25 174.3(6) 2_675 . . . ?
I1 Sm1 N1 C25 -92.1(6) . . . . ?
Sm2 Sm1 N1 C25 49.8(7) . . . . ?
Sm3 Sm1 N1 C25 -104.3(8) . . . . ?
Sm3 Sm1 N1 C25 127.9(5) 2_675 . . . ?
N6 Sm1 N1 C1 145.4(10) . . . . ?
N7 Sm1 N1 C1 -118.9(11) 2_675 . . . ?
N2 Sm1 N1 C1 163.0(12) . . . . ?
N5 Sm1 N1 C1 -27.9(12) 2_675 . . . ?
C25 Sm1 N1 C1 148.9(14) . . . . ?
C41 Sm1 N1 C1 -21.1(11) 2_675 . . . ?
C42 Sm1 N1 C1 -36.8(11) 2_675 . . . ?
I1 Sm1 N1 C1 56.9(11) . . . . ?
Sm2 Sm1 N1 C1 -161.3(10) . . . . ?
Sm3 Sm1 N1 C1 44.6(16) . . . . ?
Sm3 Sm1 N1 C1 -83.2(11) 2_675 . . . ?
N3 Si1 N2 C25 157.9(9) . . . . ?
C32 Si1 N2 C25 -85.2(10) . . . . ?
C33 Si1 N2 C25 32.7(10) . . . . ?
N3 Si1 N2 Sm1 -4.2(8) . . . . ?
C32 Si1 N2 Sm1 112.7(7) . . . . ?
C33 Si1 N2 Sm1 -129.4(7) . . . . ?
N6 Sm1 N2 C25 155.3(6) . . . . ?
N7 Sm1 N2 C25 -125.8(6) 2_675 . . . ?
N1 Sm1 N2 C25 -14.1(6) . . . . ?
N5 Sm1 N2 C25 -159.8(10) 2_675 . . . ?
C41 Sm1 N2 C25 -26.9(12) 2_675 . . . ?
C42 Sm1 N2 C25 -43.1(7) 2_675 . . . ?
I1 Sm1 N2 C25 83.5(6) . . . . ?
Sm2 Sm1 N2 C25 -166.5(6) . . . . ?
Sm3 Sm1 N2 C25 149.2(5) . . . . ?
Sm3 Sm1 N2 C25 -127.7(5) 2_675 . . . ?
N6 Sm1 N2 Si1 -38.7(7) . . . . ?
N7 Sm1 N2 Si1 40.2(7) 2_675 . . . ?
N1 Sm1 N2 Si1 151.8(8) . . . . ?
N5 Sm1 N2 Si1 6.1(16) 2_675 . . . ?
C25 Sm1 N2 Si1 165.9(11) . . . . ?
C41 Sm1 N2 Si1 139.0(8) 2_675 . . . ?
C42 Sm1 N2 Si1 122.9(6) 2_675 . . . ?
I1 Sm1 N2 Si1 -110.6(6) . . . . ?
Sm2 Sm1 N2 Si1 -0.6(6) . . . . ?
Sm3 Sm1 N2 Si1 -44.8(8) . . . . ?
Sm3 Sm1 N2 Si1 38.2(8) 2_675 . . . ?
N2 Si1 N3 C34 178.9(9) . . . . ?
C32 Si1 N3 C34 54.3(10) . . . . ?
C33 Si1 N3 C34 -64.1(11) . . . . ?
N2 Si1 N3 Sm2 10.7(7) . . . . ?
C32 Si1 N3 Sm2 -113.9(7) . . . . ?
C33 Si1 N3 Sm2 127.7(6) . . . . ?
N6 Sm2 N3 C34 -141.9(6) . . . . ?
N7 Sm2 N3 C34 138.8(6) 2_675 . . . ?
N4 Sm2 N3 C34 -9.2(6) . . . . ?
N5 Sm2 N3 C34 169.9(9) . . . . ?
C46 Sm2 N3 C34 4.9(8) . . . . ?
C53 Sm2 N3 C34 112.2(6) . . . . ?
C41 Sm2 N3 C34 -31.8(13) . . . . ?
C47 Sm2 N3 C34 -115.3(6) . . . . ?
Sm1 Sm2 N3 C34 179.2(6) . . . . ?
Sm3 Sm2 N3 C34 132.6(5) 2_675 . . . ?
N6 Sm2 N3 Si1 29.1(7) . . . . ?
N7 Sm2 N3 Si1 -50.2(6) 2_675 . . . ?
N4 Sm2 N3 Si1 161.8(8) . . . . ?
N5 Sm2 N3 Si1 -19.1(16) . . . . ?
C34 Sm2 N3 Si1 171.0(11) . . . . ?
C46 Sm2 N3 Si1 175.9(5) . . . . ?
C53 Sm2 N3 Si1 -76.8(6) . . . . ?
C41 Sm2 N3 Si1 139.2(9) . . . . ?
C47 Sm2 N3 Si1 55.7(6) . . . . ?
Sm1 Sm2 N3 Si1 -9.8(6) . . . . ?
Sm3 Sm2 N3 Si1 -56.4(7) 2_675 . . . ?
N6 Sm2 N4 C34 73.5(7) . . . . ?
N7 Sm2 N4 C34 -38.1(7) 2_675 . . . ?
N3 Sm2 N4 C34 9.2(6) . . . . ?
N5 Sm2 N4 C34 -170.5(5) . . . . ?
C46 Sm2 N4 C34 -161.8(6) . . . . ?
C53 Sm2 N4 C34 -51.8(6) . . . . ?
C41 Sm2 N4 C34 -177.1(6) . . . . ?
C47 Sm2 N4 C34 86.0(6) . . . . ?
Sm1 Sm2 N4 C34 21.2(7) . . . . ?
Sm3 Sm2 N4 C34 -100.2(6) 2_675 . . . ?
N6 Sm2 N4 C13 -128.0(9) . . . . ?
N7 Sm2 N4 C13 120.4(9) 2_675 . . . ?
N3 Sm2 N4 C13 167.7(11) . . . . ?
N5 Sm2 N4 C13 -12.0(12) . . . . ?
C34 Sm2 N4 C13 158.5(13) . . . . ?
C46 Sm2 N4 C13 -3.3(10) . . . . ?
C53 Sm2 N4 C13 106.7(10) . . . . ?
C41 Sm2 N4 C13 -18.6(10) . . . . ?
C47 Sm2 N4 C13 -115.5(10) . . . . ?
Sm1 Sm2 N4 C13 179.7(8) . . . . ?
Sm3 Sm2 N4 C13 58.3(11) 2_675 . . . ?
N7 Sm3 N5 C41 92.7(6) . . . . ?
N5 Sm3 N5 C41 178.9(8) 2_675 . . . ?
N6 Sm3 N5 C41 -93.1(6) . . . . ?
O1 Sm3 N5 C41 11.5(7) . . . . ?
C47 Sm3 N5 C41 -69.2(6) . . . . ?
C53 Sm3 N5 C41 86.1(6) 2_675 . . . ?
I1 Sm3 N5 C41 -134.0(5) . . . . ?
Sm1 Sm3 N5 C41 -133.3(6) . . . . ?
Sm2 Sm3 N5 C41 132.4(6) 2_675 . . . ?
Sm2 Sm3 N5 C41 -87.5(6) . . . . ?
Sm1 Sm3 N5 C41 88.2(6) 2_675 . . . ?
N7 Sm3 N5 Sm3 -86.2(3) . . . 2_675 ?
N5 Sm3 N5 Sm3 0.0 2_675 . . 2_675 ?
N6 Sm3 N5 Sm3 88.0(3) . . . 2_675 ?
O1 Sm3 N5 Sm3 -167.4(2) . . . 2_675 ?
C47 Sm3 N5 Sm3 111.9(3) . . . 2_675 ?
C53 Sm3 N5 Sm3 -92.7(3) 2_675 . . 2_675 ?
I1 Sm3 N5 Sm3 47.2(4) . . . 2_675 ?
Sm1 Sm3 N5 Sm3 47.9(2) . . . 2_675 ?
Sm2 Sm3 N5 Sm3 -46.5(2) 2_675 . . 2_675 ?
Sm2 Sm3 N5 Sm3 93.6(3) . . . 2_675 ?
Sm1 Sm3 N5 Sm3 -90.7(3) 2_675 . . 2_675 ?
N7 Sm3 N5 Sm1 4.5(2) . . . 2_675 ?
N5 Sm3 N5 Sm1 90.7(3) 2_675 . . 2_675 ?
N6 Sm3 N5 Sm1 178.7(3) . . . 2_675 ?
O1 Sm3 N5 Sm1 -76.8(3) . . . 2_675 ?
C47 Sm3 N5 Sm1 -157.4(3) . . . 2_675 ?
C53 Sm3 N5 Sm1 -2.1(3) 2_675 . . 2_675 ?
I1 Sm3 N5 Sm1 137.84(16) . . . 2_675 ?
Sm1 Sm3 N5 Sm1 138.53(19) . . . 2_675 ?
Sm2 Sm3 N5 Sm1 44.20(17) 2_675 . . 2_675 ?
Sm2 Sm3 N5 Sm1 -175.7(4) . . . 2_675 ?
N7 Sm3 N5 Sm2 -179.8(3) . . . . ?
N5 Sm3 N5 Sm2 -93.6(3) 2_675 . . . ?
N6 Sm3 N5 Sm2 -5.6(2) . . . . ?
O1 Sm3 N5 Sm2 99.0(3) . . . . ?
C47 Sm3 N5 Sm2 18.3(3) . . . . ?
C53 Sm3 N5 Sm2 173.6(2) 2_675 . . . ?
I1 Sm3 N5 Sm2 -46.4(4) . . . . ?
Sm1 Sm3 N5 Sm2 -45.76(17) . . . . ?
Sm2 Sm3 N5 Sm2 -140.09(19) 2_675 . . . ?
Sm1 Sm3 N5 Sm2 175.7(4) 2_675 . . . ?
N6 Sm2 N5 C41 118.7(6) . . . . ?
N7 Sm2 N5 C41 -160.1(5) 2_675 . . . ?
N3 Sm2 N5 C41 168.1(10) . . . . ?
N4 Sm2 N5 C41 -13.0(7) . . . . ?
C34 Sm2 N5 C41 -30.9(13) . . . . ?
C46 Sm2 N5 C41 -23.8(5) . . . . ?
C53 Sm2 N5 C41 -135.8(5) . . . . ?
C47 Sm2 N5 C41 94.0(5) . . . . ?
Sm1 Sm2 N5 C41 158.9(5) . . . . ?
Sm3 Sm2 N5 C41 -145.6(6) 2_675 . . . ?
N6 Sm2 N5 Sm3 -95.7(3) . . . 2_675 ?
N7 Sm2 N5 Sm3 -14.5(2) 2_675 . . 2_675 ?
N3 Sm2 N5 Sm3 -46.3(11) . . . 2_675 ?
N4 Sm2 N5 Sm3 132.6(3) . . . 2_675 ?
C34 Sm2 N5 Sm3 114.7(10) . . . 2_675 ?
C46 Sm2 N5 Sm3 121.8(4) . . . 2_675 ?
C53 Sm2 N5 Sm3 9.7(3) . . . 2_675 ?
C41 Sm2 N5 Sm3 145.6(6) . . . 2_675 ?
C47 Sm2 N5 Sm3 -120.4(3) . . . 2_675 ?
Sm1 Sm2 N5 Sm3 -55.49(18) . . . 2_675 ?
N6 Sm2 N5 Sm3 6.0(3) . . . . ?
N7 Sm2 N5 Sm3 87.2(3) 2_675 . . . ?
N3 Sm2 N5 Sm3 55.4(11) . . . . ?
N4 Sm2 N5 Sm3 -125.7(3) . . . . ?
C34 Sm2 N5 Sm3 -143.7(9) . . . . ?
C46 Sm2 N5 Sm3 -136.5(4) . . . . ?
C53 Sm2 N5 Sm3 111.4(3) . . . . ?
C41 Sm2 N5 Sm3 -112.7(6) . . . . ?
C47 Sm2 N5 Sm3 -18.8(3) . . . . ?
Sm1 Sm2 N5 Sm3 46.18(17) . . . . ?
Sm3 Sm2 N5 Sm3 101.7(3) 2_675 . . . ?
N6 Sm2 N5 Sm1 159(2) . . . 2_675 ?
N7 Sm2 N5 Sm1 -120(2) 2_675 . . 2_675 ?
N3 Sm2 N5 Sm1 -151.8(17) . . . 2_675 ?
N4 Sm2 N5 Sm1 27(2) . . . 2_675 ?
C34 Sm2 N5 Sm1 9(3) . . . 2_675 ?
C46 Sm2 N5 Sm1 16.3(19) . . . 2_675 ?
C53 Sm2 N5 Sm1 -96(2) . . . 2_675 ?
C41 Sm2 N5 Sm1 40.0(18) . . . 2_675 ?
C47 Sm2 N5 Sm1 134(2) . . . 2_675 ?
Sm1 Sm2 N5 Sm1 -161(2) . . . 2_675 ?
Sm3 Sm2 N5 Sm1 -106(2) 2_675 . . 2_675 ?
N7 Sm2 N6 C47 164.4(6) 2_675 . . . ?
N3 Sm2 N6 C47 75.4(6) . . . . ?
N4 Sm2 N6 C47 27.5(7) . . . . ?
N5 Sm2 N6 C47 -115.0(6) . . . . ?
C34 Sm2 N6 C47 57.0(6) . . . . ?
C46 Sm2 N6 C47 -80.5(6) . . . . ?
C53 Sm2 N6 C47 153.4(6) . . . . ?
C41 Sm2 N6 C47 -90.0(6) . . . . ?
Sm1 Sm2 N6 C47 149.7(7) . . . . ?
Sm3 Sm2 N6 C47 -155.7(6) 2_675 . . . ?
N7 Sm2 N6 Sm1 14.8(3) 2_675 . . . ?
N3 Sm2 N6 Sm1 -74.2(3) . . . . ?
N4 Sm2 N6 Sm1 -122.1(3) . . . . ?
N5 Sm2 N6 Sm1 95.3(3) . . . . ?
C34 Sm2 N6 Sm1 -92.7(3) . . . . ?
C46 Sm2 N6 Sm1 129.9(3) . . . . ?
C53 Sm2 N6 Sm1 3.7(3) . . . . ?
C41 Sm2 N6 Sm1 120.3(3) . . . . ?
C47 Sm2 N6 Sm1 -149.7(7) . . . . ?
Sm3 Sm2 N6 Sm1 54.6(2) 2_675 . . . ?
N7 Sm2 N6 Sm3 -87.2(3) 2_675 . . . ?
N3 Sm2 N6 Sm3 -176.2(3) . . . . ?
N4 Sm2 N6 Sm3 135.8(3) . . . . ?
N5 Sm2 N6 Sm3 -6.7(3) . . . . ?
C34 Sm2 N6 Sm3 165.3(3) . . . . ?
C46 Sm2 N6 Sm3 27.8(5) . . . . ?
C53 Sm2 N6 Sm3 -98.3(3) . . . . ?
C41 Sm2 N6 Sm3 18.3(3) . . . . ?
C47 Sm2 N6 Sm3 108.3(7) . . . . ?
Sm1 Sm2 N6 Sm3 -102.0(4) . . . . ?
Sm3 Sm2 N6 Sm3 -47.4(3) 2_675 . . . ?
N7 Sm1 N6 C47 -145.2(10) 2_675 . . . ?
N2 Sm1 N6 C47 -54.0(10) . . . . ?
N1 Sm1 N6 C47 -39.6(12) . . . . ?
N5 Sm1 N6 C47 135.6(10) 2_675 . . . ?
C25 Sm1 N6 C47 -41.4(10) . . . . ?
C41 Sm1 N6 C47 126.7(10) 2_675 . . . ?
C42 Sm1 N6 C47 143.4(9) 2_675 . . . ?
I1 Sm1 N6 C47 61.1(9) . . . . ?
Sm2 Sm1 N6 C47 -130.1(11) . . . . ?
Sm3 Sm1 N6 C47 119.0(11) . . . . ?
Sm3 Sm1 N6 C47 177.7(10) 2_675 . . . ?
N7 Sm1 N6 Sm2 -15.1(3) 2_675 . . . ?
N2 Sm1 N6 Sm2 76.1(3) . . . . ?
N1 Sm1 N6 Sm2 90.5(5) . . . . ?
N5 Sm1 N6 Sm2 -94.3(3) 2_675 . . . ?
C25 Sm1 N6 Sm2 88.7(3) . . . . ?
C41 Sm1 N6 Sm2 -103.2(3) 2_675 . . . ?
C42 Sm1 N6 Sm2 -86.5(4) 2_675 . . . ?
I1 Sm1 N6 Sm2 -168.8(3) . . . . ?
Sm3 Sm1 N6 Sm2 -110.9(4) . . . . ?
Sm3 Sm1 N6 Sm2 -52.2(2) 2_675 . . . ?
N7 Sm1 N6 Sm3 95.8(3) 2_675 . . . ?
N2 Sm1 N6 Sm3 -173.0(3) . . . . ?
N1 Sm1 N6 Sm3 -158.6(3) . . . . ?
N5 Sm1 N6 Sm3 16.6(2) 2_675 . . . ?
C25 Sm1 N6 Sm3 -160.4(3) . . . . ?
C41 Sm1 N6 Sm3 7.7(3) 2_675 . . . ?
C42 Sm1 N6 Sm3 24.5(5) 2_675 . . . ?
I1 Sm1 N6 Sm3 -57.87(19) . . . . ?
Sm2 Sm1 N6 Sm3 110.9(4) . . . . ?
Sm3 Sm1 N6 Sm3 58.7(2) 2_675 . . . ?
N7 Sm3 N6 C47 132.0(7) . . . . ?
N5 Sm3 N6 C47 -163.5(6) 2_675 . . . ?
O1 Sm3 N6 C47 -3.8(6) . . . . ?
N5 Sm3 N6 C47 117.4(6) . . . . ?
C53 Sm3 N6 C47 -46(6) 2_675 . . . ?
I1 Sm3 N6 C47 -86.0(5) . . . . ?
Sm1 Sm3 N6 C47 -145.2(7) . . . . ?
Sm2 Sm3 N6 C47 -170.1(5) 2_675 . . . ?
Sm2 Sm3 N6 C47 110.4(7) . . . . ?
Sm1 Sm3 N6 C47 118.5(5) 2_675 . . . ?
N7 Sm3 N6 Sm2 21.6(8) . . . . ?
N5 Sm3 N6 Sm2 86.2(3) 2_675 . . . ?
O1 Sm3 N6 Sm2 -114.1(3) . . . . ?
N5 Sm3 N6 Sm2 7.0(3) . . . . ?
C47 Sm3 N6 Sm2 -110.4(7) . . . . ?
C53 Sm3 N6 Sm2 -157(6) 2_675 . . . ?
I1 Sm3 N6 Sm2 163.7(3) . . . . ?
Sm1 Sm3 N6 Sm2 104.4(4) . . . . ?
Sm2 Sm3 N6 Sm2 79.5(4) 2_675 . . . ?
Sm1 Sm3 N6 Sm2 8.1(4) 2_675 . . . ?
N7 Sm3 N6 Sm1 -82.8(7) . . . . ?
N5 Sm3 N6 Sm1 -18.3(3) 2_675 . . . ?
O1 Sm3 N6 Sm1 141.5(3) . . . . ?
N5 Sm3 N6 Sm1 -97.4(3) . . . . ?
C47 Sm3 N6 Sm1 145.2(7) . . . . ?
C53 Sm3 N6 Sm1 99(6) 2_675 . . . ?
I1 Sm3 N6 Sm1 59.24(19) . . . . ?
Sm2 Sm3 N6 Sm1 -24.9(4) 2_675 . . . ?
Sm2 Sm3 N6 Sm1 -104.4(4) . . . . ?
Sm1 Sm3 N6 Sm1 -96.3(2) 2_675 . . . ?
N5 Sm3 N7 C53 115.3(6) 2_675 . . 2_675 ?
N6 Sm3 N7 C53 -179.8(6) . . . 2_675 ?
O1 Sm3 N7 C53 -41.3(6) . . . 2_675 ?
N5 Sm3 N7 C53 -165.2(6) . . . 2_675 ?
C47 Sm3 N7 C53 -101.8(9) . . . 2_675 ?
I1 Sm3 N7 C53 45.3(6) . . . 2_675 ?
Sm1 Sm3 N7 C53 120.5(5) . . . 2_675 ?
Sm2 Sm3 N7 C53 99.2(6) 2_675 . . 2_675 ?
Sm2 Sm3 N7 C53 -165.4(5) . . . 2_675 ?
Sm1 Sm3 N7 C53 -159.9(8) 2_675 . . 2_675 ?
N5 Sm3 N7 Sm1 -84.8(3) 2_675 . . 2_675 ?
N6 Sm3 N7 Sm1 -19.9(8) . . . 2_675 ?
O1 Sm3 N7 Sm1 118.6(3) . . . 2_675 ?
N5 Sm3 N7 Sm1 -5.3(3) . . . 2_675 ?
C47 Sm3 N7 Sm1 58.1(8) . . . 2_675 ?
C53 Sm3 N7 Sm1 159.9(8) 2_675 . . 2_675 ?
I1 Sm3 N7 Sm1 -154.81(16) . . . 2_675 ?
Sm1 Sm3 N7 Sm1 -79.6(3) . . . 2_675 ?
Sm2 Sm3 N7 Sm1 -100.9(4) 2_675 . . 2_675 ?
Sm2 Sm3 N7 Sm1 -5.5(4) . . . 2_675 ?
N5 Sm3 N7 Sm2 16.2(3) 2_675 . . 2_675 ?
N6 Sm3 N7 Sm2 81.0(7) . . . 2_675 ?
O1 Sm3 N7 Sm2 -140.5(3) . . . 2_675 ?
N5 Sm3 N7 Sm2 95.6(3) . . . 2_675 ?
C47 Sm3 N7 Sm2 159.1(6) . . . 2_675 ?
C53 Sm3 N7 Sm2 -99.2(6) 2_675 . . 2_675 ?
I1 Sm3 N7 Sm2 -53.9(3) . . . 2_675 ?
Sm1 Sm3 N7 Sm2 21.3(4) . . . 2_675 ?
Sm2 Sm3 N7 Sm2 95.4(2) . . . 2_675 ?
Sm1 Sm3 N7 Sm2 100.9(4) 2_675 . . 2_675 ?
N7 Sm3 O1 C62 -46.0(8) . . . . ?
N5 Sm3 O1 C62 -118.8(9) 2_675 . . . ?
N6 Sm3 O1 C62 118.0(8) . . . . ?
N5 Sm3 O1 C62 30.0(9) . . . . ?
C47 Sm3 O1 C62 116.2(8) . . . . ?
C53 Sm3 O1 C62 -63.9(8) 2_675 . . . ?
I1 Sm3 O1 C62 -169.4(8) . . . . ?
Sm1 Sm3 O1 C62 153.7(7) . . . . ?
Sm2 Sm3 O1 C62 -73.6(8) 2_675 . . . ?
Sm2 Sm3 O1 C62 82.1(8) . . . . ?
Sm1 Sm3 O1 C62 -14.0(8) 2_675 . . . ?
N7 Sm3 O1 C59 135.0(12) . . . . ?
N5 Sm3 O1 C59 62.1(14) 2_675 . . . ?
N6 Sm3 O1 C59 -61.0(12) . . . . ?
N5 Sm3 O1 C59 -149.0(12) . . . . ?
C47 Sm3 O1 C59 -62.8(12) . . . . ?
C53 Sm3 O1 C59 117.1(12) 2_675 . . . ?
I1 Sm3 O1 C59 11.6(12) . . . . ?
Sm1 Sm3 O1 C59 -25.4(13) . . . . ?
Sm2 Sm3 O1 C59 107.4(12) 2_675 . . . ?
Sm2 Sm3 O1 C59 -97.0(12) . . . . ?
Sm1 Sm3 O1 C59 167.0(12) 2_675 . . . ?
C25 N1 C1 C6 75.6(13) . . . . ?
Sm1 N1 C1 C6 -67.0(15) . . . . ?
C25 N1 C1 C2 -112.1(11) . . . . ?
Sm1 N1 C1 C2 105.3(12) . . . . ?
C6 C1 C2 C3 -7.1(16) . . . . ?
N1 C1 C2 C3 -179.6(10) . . . . ?
C6 C1 C2 C7 172.6(10) . . . . ?
N1 C1 C2 C7 0.1(15) . . . . ?
C1 C2 C3 C4 -0.1(19) . . . . ?
C7 C2 C3 C4 -179.8(12) . . . . ?
C2 C3 C4 C5 6(2) . . . . ?
C3 C4 C5 C6 -5(2) . . . . ?
C4 C5 C6 C1 -2.4(18) . . . . ?
C4 C5 C6 C10 176.3(11) . . . . ?
C2 C1 C6 C5 8.3(15) . . . . ?
N1 C1 C6 C5 -179.8(10) . . . . ?
C2 C1 C6 C10 -170.4(10) . . . . ?
N1 C1 C6 C10 1.6(16) . . . . ?
C3 C2 C7 C8 30.4(17) . . . . ?
C1 C2 C7 C8 -149.3(11) . . . . ?
C3 C2 C7 C9 -93.3(14) . . . . ?
C1 C2 C7 C9 87.0(13) . . . . ?
C5 C6 C10 C12 -66.2(13) . . . . ?
C1 C6 C10 C12 112.4(11) . . . . ?
C5 C6 C10 C11 57.3(14) . . . . ?
C1 C6 C10 C11 -124.1(11) . . . . ?
C34 N4 C13 C14 71.4(14) . . . . ?
Sm2 N4 C13 C14 -81.9(13) . . . . ?
C34 N4 C13 C18 -115.4(11) . . . . ?
Sm2 N4 C13 C18 91.3(12) . . . . ?
C18 C13 C14 C15 2.5(16) . . . . ?
N4 C13 C14 C15 175.3(9) . . . . ?
C18 C13 C14 C19 -174.5(10) . . . . ?
N4 C13 C14 C19 -1.7(16) . . . . ?
C13 C14 C15 C16 -0.6(18) . . . . ?
C19 C14 C15 C16 176.6(11) . . . . ?
C14 C15 C16 C17 -2(2) . . . . ?
C15 C16 C17 C18 3(2) . . . . ?
C16 C17 C18 C13 -1.4(17) . . . . ?
C16 C17 C18 C22 -178.3(12) . . . . ?
C14 C13 C18 C17 -1.6(15) . . . . ?
N4 C13 C18 C17 -174.8(9) . . . . ?
C14 C13 C18 C22 175.2(11) . . . . ?
N4 C13 C18 C22 2.0(15) . . . . ?
C13 C14 C19 C21 -121.6(11) . . . . ?
C15 C14 C19 C21 61.4(14) . . . . ?
C13 C14 C19 C20 117.4(12) . . . . ?
C15 C14 C19 C20 -59.5(14) . . . . ?
C17 C18 C22 C24 20.2(18) . . . . ?
C13 C18 C22 C24 -156.6(13) . . . . ?
C17 C18 C22 C23 -107.2(13) . . . . ?
C13 C18 C22 C23 76.0(15) . . . . ?
Si1 N2 C25 N1 -144.3(8) . . . . ?
Sm1 N2 C25 N1 23.7(9) . . . . ?
Si1 N2 C25 C26 38.7(15) . . . . ?
Sm1 N2 C25 C26 -153.3(10) . . . . ?
Si1 N2 C25 Sm1 -168.1(9) . . . . ?
C1 N1 C25 N2 179.3(9) . . . . ?
Sm1 N1 C25 N2 -23.3(9) . . . . ?
C1 N1 C25 C26 -3.7(16) . . . . ?
Sm1 N1 C25 C26 153.7(10) . . . . ?
C1 N1 C25 Sm1 -157.4(10) . . . . ?
N6 Sm1 C25 N2 -27.2(7) . . . . ?
N7 Sm1 C25 N2 58.0(6) 2_675 . . . ?
N1 Sm1 C25 N2 155.1(10) . . . . ?
N5 Sm1 C25 N2 163.2(8) 2_675 . . . ?
C41 Sm1 C25 N2 168.7(5) 2_675 . . . ?
C42 Sm1 C25 N2 148.9(6) 2_675 . . . ?
I1 Sm1 C25 N2 -107.2(6) . . . . ?
Sm2 Sm1 C25 N2 13.9(6) . . . . ?
Sm3 Sm1 C25 N2 -55.3(8) . . . . ?
Sm3 Sm1 C25 N2 77.7(7) 2_675 . . . ?
N6 Sm1 C25 N1 177.7(5) . . . . ?
N7 Sm1 C25 N1 -97.1(6) 2_675 . . . ?
N2 Sm1 C25 N1 -155.1(10) . . . . ?
N5 Sm1 C25 N1 8.1(13) 2_675 . . . ?
C41 Sm1 C25 N1 13.6(8) 2_675 . . . ?
C42 Sm1 C25 N1 -6.2(7) 2_675 . . . ?
I1 Sm1 C25 N1 97.6(6) . . . . ?
Sm2 Sm1 C25 N1 -141.2(5) . . . . ?
Sm3 Sm1 C25 N1 149.5(5) . . . . ?
Sm3 Sm1 C25 N1 -77.5(6) 2_675 . . . ?
N6 Sm1 C25 C26 73(2) . . . . ?
N7 Sm1 C25 C26 158.0(19) 2_675 . . . ?
N2 Sm1 C25 C26 100(2) . . . . ?
N1 Sm1 C25 C26 -105(2) . . . . ?
N5 Sm1 C25 C26 -97(2) 2_675 . . . ?
C41 Sm1 C25 C26 -91(2) 2_675 . . . ?
C42 Sm1 C25 C26 -111(2) 2_675 . . . ?
I1 Sm1 C25 C26 -7(2) . . . . ?
Sm2 Sm1 C25 C26 113.9(19) . . . . ?
Sm3 Sm1 C25 C26 45(2) . . . . ?
Sm3 Sm1 C25 C26 177.6(18) 2_675 . . . ?
N2 C25 C26 C27 -134.6(12) . . . . ?
N1 C25 C26 C27 48.7(18) . . . . ?
Sm1 C25 C26 C27 139.8(18) . . . . ?
N2 C25 C26 C31 47.3(15) . . . . ?
N1 C25 C26 C31 -129.5(11) . . . . ?
Sm1 C25 C26 C31 -38(2) . . . . ?
C31 C26 C27 C28 -0.2(18) . . . . ?
C25 C26 C27 C28 -178.3(12) . . . . ?
C26 C27 C28 C29 2(3) . . . . ?
C27 C28 C29 C30 -1(3) . . . . ?
C28 C29 C30 C31 -1(3) . . . . ?
C27 C26 C31 C30 -1.4(19) . . . . ?
C25 C26 C31 C30 176.9(12) . . . . ?
C29 C30 C31 C26 2(2) . . . . ?
C13 N4 C34 N3 -178.2(9) . . . . ?
Sm2 N4 C34 N3 -15.4(9) . . . . ?
C13 N4 C34 C35 -4.6(16) . . . . ?
Sm2 N4 C34 C35 158.2(9) . . . . ?
C13 N4 C34 Sm2 -162.8(11) . . . . ?
Si1 N3 C34 N4 -156.1(8) . . . . ?
Sm2 N3 C34 N4 15.6(9) . . . . ?
Si1 N3 C34 C35 30.3(15) . . . . ?
Sm2 N3 C34 C35 -158.0(9) . . . . ?
Si1 N3 C34 Sm2 -171.7(10) . . . . ?
N6 Sm2 C34 N4 -121.4(6) . . . . ?
N7 Sm2 C34 N4 151.7(6) 2_675 . . . ?
N3 Sm2 C34 N4 -163.8(10) . . . . ?
N5 Sm2 C34 N4 25.8(14) . . . . ?
C46 Sm2 C34 N4 19.6(7) . . . . ?
C53 Sm2 C34 N4 131.4(6) . . . . ?
C41 Sm2 C34 N4 4.1(8) . . . . ?
C47 Sm2 C34 N4 -98.4(6) . . . . ?
Sm1 Sm2 C34 N4 -164.6(5) . . . . ?
Sm3 Sm2 C34 N4 122.9(5) 2_675 . . . ?
N6 Sm2 C34 N3 42.4(7) . . . . ?
N7 Sm2 C34 N3 -44.6(6) 2_675 . . . ?
N4 Sm2 C34 N3 163.8(10) . . . . ?
N5 Sm2 C34 N3 -170.4(9) . . . . ?
C46 Sm2 C34 N3 -176.6(6) . . . . ?
C53 Sm2 C34 N3 -64.8(6) . . . . ?
C41 Sm2 C34 N3 167.8(5) . . . . ?
C47 Sm2 C34 N3 65.3(6) . . . . ?
Sm1 Sm2 C34 N3 -0.8(6) . . . . ?
Sm3 Sm2 C34 N3 -73.4(7) 2_675 . . . ?
N6 Sm2 C34 C35 138(2) . . . . ?
N7 Sm2 C34 C35 51(2) 2_675 . . . ?
N3 Sm2 C34 C35 95(2) . . . . ?
N4 Sm2 C34 C35 -101(2) . . . . ?
N5 Sm2 C34 C35 -75(2) . . . . ?
C46 Sm2 C34 C35 -81(2) . . . . ?
C53 Sm2 C34 C35 30(2) . . . . ?
C41 Sm2 C34 C35 -97(2) . . . . ?
C47 Sm2 C34 C35 161(2) . . . . ?
Sm1 Sm2 C34 C35 94(2) . . . . ?
Sm3 Sm2 C34 C35 22(2) 2_675 . . . ?
N4 C34 C35 C40 -121.1(11) . . . . ?
N3 C34 C35 C40 52.1(14) . . . . ?
Sm2 C34 C35 C40 -31(3) . . . . ?
N4 C34 C35 C36 57.6(15) . . . . ?
N3 C34 C35 C36 -129.2(11) . . . . ?
Sm2 C34 C35 C36 147.3(17) . . . . ?
C40 C35 C36 C37 -1.4(16) . . . . ?
C34 C35 C36 C37 179.9(10) . . . . ?
C35 C36 C37 C38 1.3(17) . . . . ?
C36 C37 C38 C39 -0.4(18) . . . . ?
C37 C38 C39 C40 -0.5(18) . . . . ?
C38 C39 C40 C35 0.4(17) . . . . ?
C36 C35 C40 C39 0.5(16) . . . . ?
C34 C35 C40 C39 179.3(10) . . . . ?
Sm3 N5 C41 C42 141.2(9) 2_675 . . . ?
Sm3 N5 C41 C42 -36.8(11) . . . . ?
Sm1 N5 C41 C42 57.0(9) 2_675 . . . ?
Sm2 N5 C41 C42 -129.0(9) . . . . ?
Sm3 N5 C41 C46 -41.5(15) 2_675 . . . ?
Sm3 N5 C41 C46 140.5(8) . . . . ?
Sm1 N5 C41 C46 -125.7(8) 2_675 . . . ?
Sm2 N5 C41 C46 48.3(9) . . . . ?
Sm3 N5 C41 Sm1 84.2(10) 2_675 . . 2_675 ?
Sm3 N5 C41 Sm1 -93.8(4) . . . 2_675 ?
Sm2 N5 C41 Sm1 174.0(3) . . . 2_675 ?
Sm3 N5 C41 Sm2 -89.8(10) 2_675 . . . ?
Sm3 N5 C41 Sm2 92.2(4) . . . . ?
Sm1 N5 C41 Sm2 -174.0(3) 2_675 . . . ?
N6 Sm2 C41 C42 52.6(10) . . . . ?
N7 Sm2 C41 C42 132.3(10) 2_675 . . . ?
N3 Sm2 C41 C42 -57.4(16) . . . . ?
N4 Sm2 C41 C42 -77.1(10) . . . . ?
N5 Sm2 C41 C42 112.0(12) . . . . ?
C34 Sm2 C41 C42 -79.2(11) . . . . ?
C46 Sm2 C41 C42 -110.1(12) . . . . ?
C53 Sm2 C41 C42 161.7(9) . . . . ?
C47 Sm2 C41 C42 25.0(10) . . . . ?
Sm1 Sm2 C41 C42 89.4(10) . . . . ?
Sm3 Sm2 C41 C42 135.8(10) 2_675 . . . ?
N6 Sm2 C41 N5 -59.4(5) . . . . ?
N7 Sm2 C41 N5 20.3(6) 2_675 . . . ?
N3 Sm2 C41 N5 -169.4(9) . . . . ?
N4 Sm2 C41 N5 170.9(5) . . . . ?
C34 Sm2 C41 N5 168.8(5) . . . . ?
C46 Sm2 C41 N5 137.9(9) . . . . ?
C53 Sm2 C41 N5 49.7(6) . . . . ?
C47 Sm2 C41 N5 -87.0(5) . . . . ?
Sm1 Sm2 C41 N5 -22.6(5) . . . . ?
Sm3 Sm2 C41 N5 23.8(4) 2_675 . . . ?
N6 Sm2 C41 C46 162.7(6) . . . . ?
N7 Sm2 C41 C46 -117.5(6) 2_675 . . . ?
N3 Sm2 C41 C46 52.7(13) . . . . ?
N4 Sm2 C41 C46 33.0(7) . . . . ?
N5 Sm2 C41 C46 -137.9(9) . . . . ?
C34 Sm2 C41 C46 31.0(8) . . . . ?
C53 Sm2 C41 C46 -88.1(6) . . . . ?
C47 Sm2 C41 C46 135.2(6) . . . . ?
Sm1 Sm2 C41 C46 -160.5(5) . . . . ?
Sm3 Sm2 C41 C46 -114.1(6) 2_675 . . . ?
N6 Sm2 C41 Sm1 -66.5(5) . . . 2_675 ?
N7 Sm2 C41 Sm1 13.3(5) 2_675 . . 2_675 ?
N3 Sm2 C41 Sm1 -176.4(8) . . . 2_675 ?
N4 Sm2 C41 Sm1 163.8(4) . . . 2_675 ?
N5 Sm2 C41 Sm1 -7.0(3) . . . 2_675 ?
C34 Sm2 C41 Sm1 161.8(4) . . . 2_675 ?
C46 Sm2 C41 Sm1 130.8(8) . . . 2_675 ?
C53 Sm2 C41 Sm1 42.7(5) . . . 2_675 ?
C47 Sm2 C41 Sm1 -94.0(4) . . . 2_675 ?
Sm1 Sm2 C41 Sm1 -29.7(5) . . . 2_675 ?
Sm3 Sm2 C41 Sm1 16.8(3) 2_675 . . 2_675 ?
N5 C41 C42 C43 176.4(10) . . . . ?
C46 C41 C42 C43 -1.0(15) . . . . ?
Sm1 C41 C42 C43 -133.2(10) 2_675 . . . ?
Sm2 C41 C42 C43 90.4(13) . . . . ?
N5 C41 C42 Sm1 -50.5(8) . . . 2_675 ?
C46 C41 C42 Sm1 132.2(8) . . . 2_675 ?
Sm2 C41 C42 Sm1 -136.5(8) . . . 2_675 ?
C41 C42 C43 C44 -2.6(19) . . . . ?
Sm1 C42 C43 C44 -100.3(15) 2_675 . . . ?
C42 C43 C44 C45 5(2) . . . . ?
C43 C44 C45 C46 -4(2) . . . . ?
C44 C45 C46 C41 0.5(18) . . . . ?
C44 C45 C46 Sm2 -101.1(13) . . . . ?
C42 C41 C46 C45 1.9(15) . . . . ?
N5 C41 C46 C45 -175.5(10) . . . . ?
Sm1 C41 C46 C45 102.0(12) 2_675 . . . ?
Sm2 C41 C46 C45 -130.4(10) . . . . ?
C42 C41 C46 Sm2 132.3(8) . . . . ?
N5 C41 C46 Sm2 -45.1(8) . . . . ?
Sm1 C41 C46 Sm2 -127.6(7) 2_675 . . . ?
N6 Sm2 C46 C45 100.7(10) . . . . ?
N7 Sm2 C46 C45 -166.0(10) 2_675 . . . ?
N3 Sm2 C46 C45 -39.9(12) . . . . ?
N4 Sm2 C46 C45 -28.3(10) . . . . ?
N5 Sm2 C46 C45 144.5(11) . . . . ?
C34 Sm2 C46 C45 -37.4(11) . . . . ?
C53 Sm2 C46 C45 -135.2(10) . . . . ?
C41 Sm2 C46 C45 120.8(13) . . . . ?
C47 Sm2 C46 C45 71.1(11) . . . . ?
Sm1 Sm2 C46 C45 148.5(9) . . . . ?
Sm3 Sm2 C46 C45 178.8(10) 2_675 . . . ?
N6 Sm2 C46 C41 -20.1(7) . . . . ?
N7 Sm2 C46 C41 73.2(6) 2_675 . . . ?
N3 Sm2 C46 C41 -160.7(5) . . . . ?
N4 Sm2 C46 C41 -149.2(6) . . . . ?
N5 Sm2 C46 C41 23.7(5) . . . . ?
C34 Sm2 C46 C41 -158.3(6) . . . . ?
C53 Sm2 C46 C41 103.9(6) . . . . ?
C47 Sm2 C46 C41 -49.7(6) . . . . ?
Sm1 Sm2 C46 C41 27.7(8) . . . . ?
Sm3 Sm2 C46 C41 58.0(6) 2_675 . . . ?
Sm2 N6 C47 C52 58.9(10) . . . . ?
Sm1 N6 C47 C52 -172.1(8) . . . . ?
Sm3 N6 C47 C52 -54.5(10) . . . . ?
Sm2 N6 C47 C48 -121.4(9) . . . . ?
Sm1 N6 C47 C48 7.6(16) . . . . ?
Sm3 N6 C47 C48 125.3(9) . . . . ?
Sm1 N6 C47 Sm2 129.0(11) . . . . ?
Sm3 N6 C47 Sm2 -113.3(5) . . . . ?
Sm2 N6 C47 Sm3 113.3(5) . . . . ?
Sm1 N6 C47 Sm3 -117.6(10) . . . . ?
N6 Sm2 C47 C52 -132.4(9) . . . . ?
N7 Sm2 C47 C52 -148.3(6) 2_675 . . . ?
N3 Sm2 C47 C52 123.6(7) . . . . ?
N4 Sm2 C47 C52 70.1(7) . . . . ?
N5 Sm2 C47 C52 -69.8(6) . . . . ?
C34 Sm2 C47 C52 98.2(7) . . . . ?
C46 Sm2 C47 C52 -19.5(7) . . . . ?
C53 Sm2 C47 C52 -166.6(6) . . . . ?
C41 Sm2 C47 C52 -41.1(7) . . . . ?
Sm1 Sm2 C47 C52 -153.5(7) . . . . ?
Sm3 Sm2 C47 C52 -106.6(6) 2_675 . . . ?
N7 Sm2 C47 N6 -15.9(6) 2_675 . . . ?
N3 Sm2 C47 N6 -104.0(6) . . . . ?
N4 Sm2 C47 N6 -157.5(6) . . . . ?
N5 Sm2 C47 N6 62.7(6) . . . . ?
C34 Sm2 C47 N6 -129.3(6) . . . . ?
C46 Sm2 C47 N6 113.0(6) . . . . ?
C53 Sm2 C47 N6 -34.1(7) . . . . ?
C41 Sm2 C47 N6 91.4(6) . . . . ?
Sm1 Sm2 C47 N6 -21.1(5) . . . . ?
Sm3 Sm2 C47 N6 25.9(6) 2_675 . . . ?
N6 Sm2 C47 C48 97.0(12) . . . . ?
N7 Sm2 C47 C48 81.1(10) 2_675 . . . ?
N3 Sm2 C47 C48 -7.0(10) . . . . ?
N4 Sm2 C47 C48 -60.5(11) . . . . ?
N5 Sm2 C47 C48 159.7(10) . . . . ?
C34 Sm2 C47 C48 -32.3(11) . . . . ?
C46 Sm2 C47 C48 -150.0(10) . . . . ?
C53 Sm2 C47 C48 62.9(11) . . . . ?
C41 Sm2 C47 C48 -171.6(10) . . . . ?
Sm1 Sm2 C47 C48 76.0(10) . . . . ?
Sm3 Sm2 C47 C48 122.9(10) 2_675 . . . ?
N6 Sm2 C47 Sm3 -46.7(5) . . . . ?
N7 Sm2 C47 Sm3 -62.6(3) 2_675 . . . ?
N3 Sm2 C47 Sm3 -150.7(2) . . . . ?
N4 Sm2 C47 Sm3 155.8(2) . . . . ?
N5 Sm2 C47 Sm3 16.0(2) . . . . ?
C34 Sm2 C47 Sm3 -176.0(2) . . . . ?
C46 Sm2 C47 Sm3 66.3(3) . . . . ?
C53 Sm2 C47 Sm3 -80.8(3) . . . . ?
C41 Sm2 C47 Sm3 44.7(2) . . . . ?
Sm1 Sm2 C47 Sm3 -67.75(15) . . . . ?
Sm3 Sm2 C47 Sm3 -20.8(2) 2_675 . . . ?
N7 Sm3 C47 C52 13.4(11) . . . . ?
N5 Sm3 C47 C52 153.1(6) 2_675 . . . ?
N6 Sm3 C47 C52 135.3(9) . . . . ?
O1 Sm3 C47 C52 -48.3(6) . . . . ?
N5 Sm3 C47 C52 74.8(6) . . . . ?
C53 Sm3 C47 C52 -48.5(9) 2_675 . . . ?
I1 Sm3 C47 C52 -138.5(6) . . . . ?
Sm1 Sm3 C47 C52 159.6(7) . . . . ?
Sm2 Sm3 C47 C52 155.4(5) 2_675 . . . ?
Sm2 Sm3 C47 C52 91.5(6) . . . . ?
Sm1 Sm3 C47 C52 54.3(7) 2_675 . . . ?
N7 Sm3 C47 N6 -122.0(8) . . . . ?
N5 Sm3 C47 N6 17.8(6) 2_675 . . . ?
O1 Sm3 C47 N6 176.4(6) . . . . ?
N5 Sm3 C47 N6 -60.5(6) . . . . ?
C53 Sm3 C47 N6 176.2(5) 2_675 . . . ?
I1 Sm3 C47 N6 86.2(5) . . . . ?
Sm1 Sm3 C47 N6 24.2(5) . . . . ?
Sm2 Sm3 C47 N6 20.1(9) 2_675 . . . ?
Sm2 Sm3 C47 N6 -43.8(5) . . . . ?
Sm1 Sm3 C47 N6 -81.0(6) 2_675 . . . ?
N7 Sm3 C47 C48 140.0(10) . . . . ?
N5 Sm3 C47 C48 -80.3(11) 2_675 . . . ?
N6 Sm3 C47 C48 -98.1(12) . . . . ?
O1 Sm3 C47 C48 78.3(11) . . . . ?
N5 Sm3 C47 C48 -158.6(11) . . . . ?
C53 Sm3 C47 C48 78.1(12) 2_675 . . . ?
I1 Sm3 C47 C48 -11.9(10) . . . . ?
Sm1 Sm3 C47 C48 -73.8(10) . . . . ?
Sm2 Sm3 C47 C48 -78.0(12) 2_675 . . . ?
Sm2 Sm3 C47 C48 -141.9(12) . . . . ?
Sm1 Sm3 C47 C48 -179.1(9) 2_675 . . . ?
N7 Sm3 C47 Sm2 -78.2(7) . . . . ?
N5 Sm3 C47 Sm2 61.6(3) 2_675 . . . ?
N6 Sm3 C47 Sm2 43.8(5) . . . . ?
O1 Sm3 C47 Sm2 -139.8(3) . . . . ?
N5 Sm3 C47 Sm2 -16.7(2) . . . . ?
C53 Sm3 C47 Sm2 -140.0(4) 2_675 . . . ?
I1 Sm3 C47 Sm2 130.0(2) . . . . ?
Sm1 Sm3 C47 Sm2 68.02(15) . . . . ?
Sm2 Sm3 C47 Sm2 63.9(5) 2_675 . . . ?
Sm1 Sm3 C47 Sm2 -37.2(3) 2_675 . . . ?
C52 C47 C48 C49 -0.9(16) . . . . ?
N6 C47 C48 C49 179.4(10) . . . . ?
Sm2 C47 C48 C49 119.9(11) . . . . ?
Sm3 C47 C48 C49 -115.9(12) . . . . ?
C47 C48 C49 C50 4(2) . . . . ?
C48 C49 C50 C51 -3(2) . . . . ?
C49 C50 C51 C52 0(2) . . . . ?
C50 C51 C52 C47 3(2) . . . . ?
N6 C47 C52 C51 177.5(11) . . . . ?
C48 C47 C52 C51 -2.3(16) . . . . ?
Sm2 C47 C52 C51 -143.3(11) . . . . ?
Sm3 C47 C52 C51 138.2(11) . . . . ?
N6 Sm2 C53 C54 155.7(6) . . . . ?
N7 Sm2 C53 C54 132.7(9) 2_675 . . . ?
N3 Sm2 C53 C54 -115.5(6) . . . . ?
N4 Sm2 C53 C54 -68.1(6) . . . . ?
N5 Sm2 C53 C54 76.2(6) . . . . ?
C34 Sm2 C53 C54 -89.7(6) . . . . ?
C46 Sm2 C53 C54 23.7(7) . . . . ?
C41 Sm2 C53 C54 54.6(6) . . . . ?
C47 Sm2 C53 C54 171.3(5) . . . . ?
Sm1 Sm2 C53 C54 158.3(6) . . . . ?
Sm3 Sm2 C53 C54 84.0(6) 2_675 . . . ?
N6 Sm2 C53 N7 23.0(6) . . . 2_675 ?
N3 Sm2 C53 N7 111.8(6) . . . 2_675 ?
N4 Sm2 C53 N7 159.2(5) . . . 2_675 ?
N5 Sm2 C53 N7 -56.5(5) . . . 2_675 ?
C34 Sm2 C53 N7 137.6(5) . . . 2_675 ?
C46 Sm2 C53 N7 -109.0(5) . . . 2_675 ?
C41 Sm2 C53 N7 -78.1(6) . . . 2_675 ?
C47 Sm2 C53 N7 38.7(7) . . . 2_675 ?
Sm1 Sm2 C53 N7 25.6(5) . . . 2_675 ?
Sm3 Sm2 C53 N7 -48.7(5) 2_675 . . 2_675 ?
N6 Sm2 C53 C58 -81.5(9) . . . . ?
N7 Sm2 C53 C58 -104.5(11) 2_675 . . . ?
N3 Sm2 C53 C58 7.4(9) . . . . ?
N4 Sm2 C53 C58 54.7(9) . . . . ?
N5 Sm2 C53 C58 -161.0(9) . . . . ?
C34 Sm2 C53 C58 33.1(9) . . . . ?
C46 Sm2 C53 C58 146.5(9) . . . . ?
C41 Sm2 C53 C58 177.5(8) . . . . ?
C47 Sm2 C53 C58 -65.8(10) . . . . ?
Sm1 Sm2 C53 C58 -78.9(9) . . . . ?
Sm3 Sm2 C53 C58 -153.2(10) 2_675 . . . ?
N6 Sm2 C53 Sm3 71.7(3) . . . 2_675 ?
N7 Sm2 C53 Sm3 48.7(5) 2_675 . . 2_675 ?
N3 Sm2 C53 Sm3 160.5(3) . . . 2_675 ?
N4 Sm2 C53 Sm3 -152.1(2) . . . 2_675 ?
N5 Sm2 C53 Sm3 -7.8(2) . . . 2_675 ?
C34 Sm2 C53 Sm3 -173.7(2) . . . 2_675 ?
C46 Sm2 C53 Sm3 -60.4(3) . . . 2_675 ?
C41 Sm2 C53 Sm3 -29.4(3) . . . 2_675 ?
C47 Sm2 C53 Sm3 87.3(3) . . . 2_675 ?
Sm1 Sm2 C53 Sm3 74.31(14) . . . 2_675 ?
N7 C53 C54 C55 -174.7(10) 2_675 . . . ?
C58 C53 C54 C55 4.4(15) . . . . ?
Sm2 C53 C54 C55 139.4(10) . . . . ?
Sm3 C53 C54 C55 -144.7(10) 2_675 . . . ?
C53 C54 C55 C56 -4.1(17) . . . . ?
C54 C55 C56 C57 1.7(18) . . . . ?
C55 C56 C57 C58 0.0(19) . . . . ?
C56 C57 C58 C53 0.5(18) . . . . ?
C54 C53 C58 C57 -2.6(15) . . . . ?
N7 C53 C58 C57 176.5(10) 2_675 . . . ?
Sm2 C53 C58 C57 -114.0(11) . . . . ?
Sm3 C53 C58 C57 115.3(12) 2_675 . . . ?
C62 O1 C59 C60 20.9(19) . . . . ?
Sm3 O1 C59 C60 -159.9(11) . . . . ?
O1 C59 C60 C61 -7(2) . . . . ?
C59 C60 C61 C62 -7.5(19) . . . . ?
C59 O1 C62 C61 -25.2(14) . . . . ?
Sm3 O1 C62 C61 155.7(7) . . . . ?
C60 C61 C62 O1 19.7(13) . . . . ?
C65 O2 C63 C64 173.7(15) . . . . ?
C63 O2 C65 C66 178.1(15) . . . . ?
